data_7234370
loop_
_publ_author_name
'Wei-Hua Ning'
'Lu Zhai'
'Jian-Lan Liu'
'Xiao-Ming Ren'
'Katsuya Ichihashi'
'Sadafumi Nishihara'
'Katsuya Inoue'

_publ_section_title
;
 Multiple structural transformations coupled with switchable magnetic and
 dielectric responses in an amphidynamic crystal of
 4'-tert-butylbenzylpyridinium bis(maleonitriledithiolate)nickelate
;
_journal_name_full 'Journal of Materials Chemistry C'
_journal_page_first 7906
_journal_page_last 7915
_journal_paper_doi 10.1039/C5TC00676G
_journal_volume 3
_journal_year 2015
_chemical_formula_sum 'C24 H20 N5 Ni S4'
_chemical_formula_weight 565.38
_space_group_IT_number 2
_space_group_name_Hall '-P 1'
_space_group_name_H-M_alt 'P -1'
_symmetry_cell_setting triclinic
_symmetry_space_group_name_H-M 'P -1'
_atom_sites_solution_hydrogens geom
_atom_sites_solution_primary direct
_atom_sites_solution_secondary difmap
_cell_angle_alpha 74.657(3)
_cell_angle_beta 79.235(3)
_cell_angle_gamma 84.044(3)
_cell_formula_units_Z 12
_cell_length_a 12.5916(5)
_cell_length_b 24.3127(9)
_cell_length_c 26.5376(9)
_cell_measurement_temperature 170(2)
_cell_volume 7684.0(5)
_computing_structure_refinement 'SHELXL-97 (Sheldrick, 1997)'
_computing_structure_solution 'SHELXS-97 (Sheldrick, 1990)'
_diffrn_ambient_temperature 170(2)
_diffrn_measured_fraction_theta_full 0.976
_diffrn_measured_fraction_theta_max 0.976
_diffrn_radiation_monochromator graphite
_diffrn_radiation_source 'fine-focus sealed tube'
_diffrn_radiation_type CuK\a
_diffrn_radiation_wavelength 1.54178
_diffrn_reflns_av_R_equivalents 0.0455
_diffrn_reflns_av_sigmaI/netI 0.0657
_diffrn_reflns_limit_h_max 15
_diffrn_reflns_limit_h_min -14
_diffrn_reflns_limit_k_max 28
_diffrn_reflns_limit_k_min -29
_diffrn_reflns_limit_l_max 31
_diffrn_reflns_limit_l_min -32
_diffrn_reflns_number 50977
_diffrn_reflns_theta_full 70.91
_diffrn_reflns_theta_max 70.91
_diffrn_reflns_theta_min 3.54
_exptl_absorpt_coefficient_mu 4.322
_exptl_absorpt_correction_T_max 0.523
_exptl_absorpt_correction_T_min 0.408
_exptl_absorpt_correction_type multi-scan
_exptl_absorpt_process_details 'SADABS; Bruker, 2000'
_exptl_crystal_colour black
_exptl_crystal_density_diffrn 1.466
_exptl_crystal_density_method 'not measured'
_exptl_crystal_description block
_exptl_crystal_F_000 3492.0
_exptl_crystal_preparation 'Magnetic properties'
_exptl_crystal_recrystallization_method 'Re-crystallisation from solvent: '
_exptl_crystal_size_max 0.25
_exptl_crystal_size_mid 0.2
_exptl_crystal_size_min 0.15
_refine_diff_density_max 0.773
_refine_diff_density_min -0.928
_refine_diff_density_rms 0.142
_refine_ls_extinction_method none
_refine_ls_goodness_of_fit_ref 0.883
_refine_ls_hydrogen_treatment mixed
_refine_ls_matrix_type full
_refine_ls_number_parameters 1837
_refine_ls_number_reflns 28948
_refine_ls_number_restraints 0
_refine_ls_restrained_S_all 0.883
_refine_ls_R_factor_all 0.0861
_refine_ls_R_factor_gt 0.0615
_refine_ls_shift/su_max 0.049
_refine_ls_shift/su_mean 0.001
_refine_ls_structure_factor_coef Fsqd
_refine_ls_weighting_details 'calc w=1/[\s^2^(Fo^2^)+(0.1223P)^2^+5.5321P] where P=(Fo^2^+2Fc^2^)/3'
_refine_ls_weighting_scheme calc
_refine_ls_wR_factor_gt 0.1617
_refine_ls_wR_factor_ref 0.1913
_reflns_number_gt 20818
_reflns_number_total 28948
_reflns_threshold_expression >2sigma(I)
_cod_data_source_file J-Mater-Chem-C-2015-3-7906.cif
_cod_data_source_block 3
_cod_database_code 7234370

loop_
_symmetry_equiv_pos_as_xyz
'x, y, z'
'-x, -y, -z'

loop_
_atom_site_label
_atom_site_type_symbol
_atom_site_fract_x
_atom_site_fract_y
_atom_site_fract_z
_atom_site_U_iso_or_equiv
_atom_site_adp_type
_atom_site_occupancy
_atom_site_symmetry_multiplicity
_atom_site_calc_flag
_atom_site_refinement_flags
_atom_site_disorder_assembly
_atom_site_disorder_group
Ni1 Ni 0.82337(5) 0.89079(3) 0.00899(2) 0.02239(14) Uani 1 1 d . . .
Ni2 Ni 0.82142(5) 0.78340(3) 0.16115(2) 0.02442(15) Uani 1 1 d . . .
Ni3 Ni 0.50273(5) 0.55106(3) 0.17718(2) 0.02484(15) Uani 1 1 d . . .
Ni4 Ni 0.48014(5) 0.44526(3) 0.32845(2) 0.02647(15) Uani 1 1 d . . .
Ni5 Ni 0.17205(5) 0.21223(3) 0.34084(2) 0.02501(15) Uani 1 1 d . . .
Ni6 Ni 0.08497(5) 0.10939(3) 0.50387(2) 0.02369(15) Uani 1 1 d . . .
S1 S 0.90450(7) 0.94007(4) 0.04421(4) 0.0287(2) Uani 1 1 d . . .
S2 S 0.67479(7) 0.89632(4) 0.06296(3) 0.02525(19) Uani 1 1 d . . .
S3 S 0.97711(7) 0.88104(5) -0.03968(4) 0.0310(2) Uani 1 1 d . . .
S4 S 0.74561(7) 0.84052(4) -0.02733(4) 0.0272(2) Uani 1 1 d . . .
S5 S 0.90121(8) 0.83499(4) 0.19555(4) 0.0290(2) Uani 1 1 d . . .
S6 S 0.67126(8) 0.79094(4) 0.21299(4) 0.0301(2) Uani 1 1 d . . .
S7 S 0.96856(8) 0.77631(4) 0.10689(4) 0.0307(2) Uani 1 1 d . . .
S8 S 0.73657(8) 0.73580(5) 0.12598(4) 0.0332(2) Uani 1 1 d . . .
S9 S 0.59663(8) 0.59315(4) 0.21373(4) 0.0298(2) Uani 1 1 d . . .
S10 S 0.35732(8) 0.56331(4) 0.23053(4) 0.0293(2) Uani 1 1 d . . .
S11 S 0.64929(8) 0.53869(5) 0.12429(4) 0.0339(2) Uani 1 1 d . . .
S12 S 0.41106(8) 0.50600(4) 0.14207(4) 0.0287(2) Uani 1 1 d . . .
S13 S 0.57457(8) 0.49225(4) 0.36000(4) 0.0277(2) Uani 1 1 d . . .
S14 S 0.33636(8) 0.45834(5) 0.38297(4) 0.0347(2) Uani 1 1 d . . .
S15 S 0.62222(8) 0.43302(4) 0.27288(4) 0.0317(2) Uani 1 1 d . . .
S16 S 0.38336(9) 0.40170(5) 0.29493(4) 0.0360(2) Uani 1 1 d . . .
S17 S 0.28336(8) 0.24424(5) 0.37652(4) 0.0362(2) Uani 1 1 d . . .
S18 S 0.03596(8) 0.23180(4) 0.39640(4) 0.0287(2) Uani 1 1 d . . .
S19 S 0.30625(8) 0.19372(5) 0.28307(4) 0.0341(2) Uani 1 1 d . . .
S20 S 0.05925(7) 0.17593(4) 0.30958(3) 0.02505(19) Uani 1 1 d . . .
S21 S 0.20448(8) 0.14414(4) 0.53229(4) 0.0292(2) Uani 1 1 d . . .
S22 S -0.04434(8) 0.13362(4) 0.56084(4) 0.0298(2) Uani 1 1 d . . .
S23 S 0.21696(8) 0.08674(4) 0.44812(4) 0.0286(2) Uani 1 1 d . . .
S24 S -0.03138(8) 0.07965(4) 0.46910(4) 0.0304(2) Uani 1 1 d . . .
N1 N 0.8810(3) 1.00235(17) 0.15640(16) 0.0422(9) Uani 1 1 d . . .
N2 N 0.5573(3) 0.95525(16) 0.17795(14) 0.0380(8) Uani 1 1 d . . .
N3 N 1.1164(4) 0.8007(2) -0.13572(15) 0.0560(12) Uani 1 1 d . . .
N4 N 0.8043(4) 0.75584(17) -0.12732(16) 0.0470(10) Uani 1 1 d . . .
N5 N 0.8426(3) 0.91950(17) 0.29707(16) 0.0458(10) Uani 1 1 d . . .
N6 N 0.5370(3) 0.86794(18) 0.31281(15) 0.0464(10) Uani 1 1 d . . .
N7 N 1.0814(3) 0.71368(18) -0.00663(15) 0.0463(10) Uani 1 1 d . . .
N8 N 0.7594(4) 0.6690(2) 0.01608(17) 0.0535(11) Uani 1 1 d . . .
N9 N 0.5801(3) 0.66125(17) 0.32301(15) 0.0442(9) Uani 1 1 d . . .
N10 N 0.2554(3) 0.62398(17) 0.34567(15) 0.0420(9) Uani 1 1 d . . .
N11 N 0.7590(4) 0.4639(2) 0.01890(17) 0.0639(14) Uani 1 1 d . . .
N12 N 0.4396(4) 0.42802(17) 0.03791(16) 0.0468(10) Uani 1 1 d . . .
N13 N 0.5520(3) 0.57337(16) 0.46174(15) 0.0406(9) Uani 1 1 d . . .
N14 N 0.2338(4) 0.53779(19) 0.48588(17) 0.0549(11) Uani 1 1 d . . .
N15 N 0.7139(3) 0.37246(17) 0.15649(15) 0.0457(10) Uani 1 1 d . . .
N16 N 0.3881(4) 0.3357(2) 0.18522(18) 0.0551(11) Uani 1 1 d . . .
N17 N 0.2940(4) 0.3098(2) 0.48572(17) 0.0541(11) Uani 1 1 d . . .
N18 N -0.0362(3) 0.29407(16) 0.51165(15) 0.0428(9) Uani 1 1 d . . .
N19 N 0.3642(4) 0.1204(2) 0.17264(17) 0.0607(13) Uani 1 1 d . . .
N20 N 0.0473(3) 0.10007(16) 0.20662(14) 0.0376(8) Uani 1 1 d . . .
N21 N 0.2371(3) 0.22504(16) 0.62721(14) 0.0380(8) Uani 1 1 d . . .
N22 N -0.0907(4) 0.21649(18) 0.66403(15) 0.0478(10) Uani 1 1 d . . .
N23 N 0.2858(3) 0.03269(16) 0.33018(14) 0.0367(8) Uani 1 1 d . . .
N24 N -0.0536(3) 0.02194(18) 0.35559(16) 0.0485(10) Uani 1 1 d . . .
N25 N 0.1914(3) 0.98681(13) 0.19159(12) 0.0265(7) Uani 1 1 d . . .
N26 N 0.4272(3) 0.67867(13) -0.01532(13) 0.0294(7) Uani 1 1 d . . .
N27 N 0.9018(3) 0.66288(14) 0.35233(13) 0.0324(8) Uani 1 1 d . . .
N28 N 0.0679(3) 0.34755(14) 0.15082(14) 0.0352(8) Uani 1 1 d . . .
N29 N 0.6113(3) 0.32531(13) 0.51424(13) 0.0314(7) Uani 1 1 d . . .
N30 N 0.6327(3) 0.02840(16) 0.29731(13) 0.0360(8) Uani 1 1 d . . .
C1 C 0.8455(3) 0.98093(17) 0.13037(15) 0.0292(8) Uani 1 1 d . . .
C2 C 0.8092(3) 0.95199(15) 0.09636(14) 0.0236(7) Uani 1 1 d . . .
C3 C 0.7073(3) 0.93392(14) 0.10379(13) 0.0218(7) Uani 1 1 d . . .
C4 C 0.6242(3) 0.94514(16) 0.14569(14) 0.0251(8) Uani 1 1 d . . .
C5 C 1.0441(4) 0.81681(19) -0.11032(15) 0.0372(10) Uani 1 1 d . . .
C6 C 0.9531(3) 0.83615(17) -0.07619(14) 0.0284(8) Uani 1 1 d . . .
C7 C 0.8515(3) 0.81956(16) -0.07143(14) 0.0278(8) Uani 1 1 d . . .
C8 C 0.8262(4) 0.78309(17) -0.10193(16) 0.0321(9) Uani 1 1 d . . .
C9 C 0.8227(3) 0.89126(17) 0.27191(16) 0.0339(9) Uani 1 1 d . . .
C10 C 0.7981(3) 0.85468(16) 0.24171(14) 0.0279(8) Uani 1 1 d . . .
C11 C 0.6973(3) 0.83595(17) 0.24893(14) 0.0288(8) Uani 1 1 d . . .
C12 C 0.6089(4) 0.85362(18) 0.28518(16) 0.0330(9) Uani 1 1 d . . .
C13 C 1.0150(3) 0.72537(17) 0.02543(16) 0.0330(9) Uani 1 1 d . . .
C14 C 0.9337(3) 0.73834(16) 0.06664(14) 0.0282(8) Uani 1 1 d . . .
C15 C 0.8306(3) 0.72116(17) 0.07477(15) 0.0302(8) Uani 1 1 d . . .
C16 C 0.7940(4) 0.69146(19) 0.04180(16) 0.0358(9) Uani 1 1 d . . .
C17 C 0.5442(3) 0.63966(17) 0.29701(15) 0.0300(8) Uani 1 1 d . . .
C18 C 0.5038(3) 0.61143(16) 0.26407(14) 0.0275(8) Uani 1 1 d . . .
C19 C 0.3983(3) 0.59843(16) 0.27130(14) 0.0276(8) Uani 1 1 d . . .
C20 C 0.3191(3) 0.61239(17) 0.31291(15) 0.0303(8) Uani 1 1 d . . .
C21 C 0.6933(4) 0.4801(2) 0.04833(16) 0.0403(11) Uani 1 1 d . . .
C22 C 0.6109(3) 0.49870(17) 0.08666(15) 0.0318(9) Uani 1 1 d . . .
C23 C 0.5067(3) 0.48527(16) 0.09403(14) 0.0286(8) Uani 1 1 d . . .
C24 C 0.4709(4) 0.45285(18) 0.06299(16) 0.0351(9) Uani 1 1 d . . .
C25 C 0.5204(3) 0.54777(16) 0.43778(16) 0.0302(8) Uani 1 1 d . . .
C26 C 0.4813(3) 0.51452(16) 0.40855(15) 0.0299(8) Uani 1 1 d . . .
C27 C 0.3774(3) 0.50063(16) 0.41796(15) 0.0294(8) Uani 1 1 d . . .
C28 C 0.2974(4) 0.52095(19) 0.45619(16) 0.0357(9) Uani 1 1 d . . .
C29 C 0.6523(4) 0.38388(17) 0.19055(16) 0.0342(9) Uani 1 1 d . . .
C30 C 0.5766(4) 0.39742(17) 0.23394(15) 0.0321(9) Uani 1 1 d . . .
C31 C 0.4715(4) 0.38427(17) 0.24322(16) 0.0336(9) Uani 1 1 d . . .
C32 C 0.4273(4) 0.3569(2) 0.21049(18) 0.0414(10) Uani 1 1 d . . .
C33 C 0.2530(4) 0.2908(2) 0.46006(17) 0.0393(10) Uani 1 1 d . . .
C34 C 0.2018(4) 0.26698(17) 0.42758(15) 0.0323(9) Uani 1 1 d . . .
C35 C 0.0927(3) 0.26148(15) 0.43578(14) 0.0283(8) Uani 1 1 d . . .
C36 C 0.0217(4) 0.27960(17) 0.47849(16) 0.0326(9) Uani 1 1 d . . .
C37 C 0.3128(4) 0.1385(2) 0.20545(17) 0.0377(10) Uani 1 1 d . . .
C38 C 0.2460(3) 0.15972(17) 0.24734(15) 0.0292(8) Uani 1 1 d . . .
C39 C 0.1385(3) 0.15236(15) 0.25829(14) 0.0256(8) Uani 1 1 d . . .
C40 C 0.0871(3) 0.12367(16) 0.22974(14) 0.0271(8) Uani 1 1 d . . .
C41 C 0.1892(3) 0.20179(16) 0.60727(15) 0.0288(8) Uani 1 1 d . . .
C42 C 0.1306(3) 0.17305(16) 0.58184(14) 0.0272(8) Uani 1 1 d . . .
C43 C 0.0223(3) 0.16833(15) 0.59372(13) 0.0244(8) Uani 1 1 d . . .
C44 C -0.0416(3) 0.19498(17) 0.63312(15) 0.0313(9) Uani 1 1 d . . .
C45 C 0.2259(3) 0.04427(16) 0.36397(15) 0.0290(8) Uani 1 1 d . . .
C46 C 0.1548(3) 0.05998(16) 0.40805(15) 0.0268(8) Uani 1 1 d . . .
C47 C 0.0447(3) 0.05686(16) 0.41680(15) 0.0292(8) Uani 1 1 d . . .
C48 C -0.0095(3) 0.03687(18) 0.38284(16) 0.0339(9) Uani 1 1 d . . .
C49 C 0.2905(3) 0.97440(17) 0.20579(16) 0.0306(8) Uani 1 1 d . . .
H49A H 0.3520 0.9861 0.1812 0.037 Uiso 1 1 calc R . .
C50 C 0.3006(3) 0.94459(18) 0.25635(16) 0.0341(9) Uani 1 1 d . . .
H50A H 0.3686 0.9353 0.2662 0.041 Uiso 1 1 calc R . .
C51 C 0.2073(4) 0.92833(18) 0.29295(16) 0.0376(10) Uani 1 1 d . . .
H51A H 0.2127 0.9084 0.3276 0.045 Uiso 1 1 calc R . .
C52 C 0.1080(4) 0.94184(18) 0.27770(17) 0.0364(9) Uani 1 1 d . . .
H52A H 0.0455 0.9315 0.3020 0.044 Uiso 1 1 calc R . .
C53 C 0.1011(3) 0.97079(16) 0.22612(16) 0.0317(9) Uani 1 1 d . . .
H53A H 0.0339 0.9792 0.2153 0.038 Uiso 1 1 calc R . .
C54 C 0.1830(4) 1.01923(17) 0.13578(15) 0.0364(10) Uani 1 1 d . . .
H54A H 0.1078 1.0310 0.1333 0.044 Uiso 1 1 calc R . .
H54B H 0.2234 1.0534 0.1267 0.044 Uiso 1 1 calc R . .
C55 C 0.2260(3) 0.98399(16) 0.09694(14) 0.0277(8) Uani 1 1 d . . .
C56 C 0.1613(3) 0.94694(18) 0.08696(15) 0.0328(9) Uani 1 1 d . . .
H56A H 0.0902 0.9442 0.1045 0.039 Uiso 1 1 calc R . .
C57 C 0.1994(3) 0.91375(18) 0.05148(16) 0.0323(9) Uani 1 1 d . . .
H57A H 0.1537 0.8890 0.0460 0.039 Uiso 1 1 calc R . .
C58 C 0.3048(3) 0.91687(15) 0.02402(14) 0.0238(7) Uani 1 1 d . . .
C59 C 0.3696(3) 0.95526(17) 0.03372(15) 0.0328(9) Uani 1 1 d . . .
H59A H 0.4403 0.9587 0.0157 0.039 Uiso 1 1 calc R . .
C60 C 0.3315(4) 0.98819(17) 0.06930(16) 0.0348(9) Uani 1 1 d . . .
H60A H 0.3767 1.0132 0.0748 0.042 Uiso 1 1 calc R . .
C61 C 0.3521(3) 0.87901(15) -0.01373(14) 0.0258(8) Uani 1 1 d . . .
C62 C 0.2681(4) 0.8423(2) -0.0210(2) 0.0543(14) Uani 1 1 d . . .
H62A H 0.3012 0.8194 -0.0447 0.081 Uiso 1 1 calc R . .
H62B H 0.2102 0.8665 -0.0355 0.081 Uiso 1 1 calc R . .
H62C H 0.2399 0.8179 0.0127 0.081 Uiso 1 1 calc R . .
C63 C 0.3976(5) 0.9162(2) -0.06765(18) 0.0597(16) Uani 1 1 d . . .
H63A H 0.4508 0.9397 -0.0636 0.090 Uiso 1 1 calc R . .
H63B H 0.3401 0.9402 -0.0828 0.090 Uiso 1 1 calc R . .
H63C H 0.4308 0.8924 -0.0906 0.090 Uiso 1 1 calc R . .
C64 C 0.4429(4) 0.83942(19) 0.00920(18) 0.0406(10) Uani 1 1 d . . .
H64A H 0.4967 0.8618 0.0142 0.061 Uiso 1 1 calc R . .
H64B H 0.4753 0.8167 -0.0148 0.061 Uiso 1 1 calc R . .
H64C H 0.4138 0.8148 0.0426 0.061 Uiso 1 1 calc R . .
C65 C 0.3402(4) 0.6869(2) -0.03944(19) 0.0438(11) Uani 1 1 d . . .
H65A H 0.2761 0.6704 -0.0212 0.053 Uiso 1 1 calc R . .
C66 C 0.3443(4) 0.7186(2) -0.0897(2) 0.0522(13) Uani 1 1 d . . .
H66A H 0.2831 0.7247 -0.1059 0.063 Uiso 1 1 calc R . .
C67 C 0.4396(5) 0.7418(2) -0.11694(19) 0.0590(16) Uani 1 1 d . . .
H67A H 0.4441 0.7628 -0.1520 0.071 Uiso 1 1 calc R . .
C68 C 0.5284(5) 0.7338(2) -0.09197(18) 0.0491(12) Uani 1 1 d . . .
H68A H 0.5930 0.7501 -0.1096 0.059 Uiso 1 1 calc R . .
C69 C 0.5203(4) 0.70151(18) -0.04072(17) 0.0361(9) Uani 1 1 d . . .
H69A H 0.5800 0.6955 -0.0235 0.043 Uiso 1 1 calc R . .
C70 C 0.4201(4) 0.64386(17) 0.04104(16) 0.0421(11) Uani 1 1 d . . .
H70A H 0.4889 0.6229 0.0458 0.050 Uiso 1 1 calc R . .
H70B H 0.3652 0.6163 0.0484 0.050 Uiso 1 1 calc R . .
C71 C 0.3923(4) 0.68122(16) 0.07990(16) 0.0343(9) Uani 1 1 d . . .
C72 C 0.2876(4) 0.70324(18) 0.09171(17) 0.0365(9) Uani 1 1 d . . .
H72A H 0.2334 0.6950 0.0758 0.044 Uiso 1 1 calc R . .
C73 C 0.2627(3) 0.73742(17) 0.12704(16) 0.0322(9) Uani 1 1 d . . .
H73A H 0.1918 0.7517 0.1346 0.039 Uiso 1 1 calc R . .
C74 C 0.3415(3) 0.75083(15) 0.15149(14) 0.0238(7) Uani 1 1 d . . .
C75 C 0.4459(3) 0.72701(17) 0.13999(15) 0.0314(9) Uani 1 1 d . . .
H75A H 0.5000 0.7342 0.1566 0.038 Uiso 1 1 calc R . .
C76 C 0.4711(3) 0.69313(17) 0.10467(16) 0.0340(9) Uani 1 1 d . . .
H76A H 0.5417 0.6782 0.0975 0.041 Uiso 1 1 calc R . .
C77 C 0.3193(3) 0.79129(15) 0.18811(14) 0.0251(8) Uani 1 1 d . . .
C78 C 0.2001(3) 0.81348(18) 0.19592(16) 0.0356(9) Uani 1 1 d . . .
H78A H 0.1549 0.7818 0.2113 0.053 Uiso 1 1 calc R . .
H78B H 0.1811 0.8338 0.1623 0.053 Uiso 1 1 calc R . .
H78C H 0.1899 0.8386 0.2191 0.053 Uiso 1 1 calc R . .
C79 C 0.3479(4) 0.76093(19) 0.24272(15) 0.0424(11) Uani 1 1 d . . .
H79A H 0.3040 0.7288 0.2584 0.064 Uiso 1 1 calc R . .
H79B H 0.3348 0.7870 0.2651 0.064 Uiso 1 1 calc R . .
H79C H 0.4230 0.7480 0.2389 0.064 Uiso 1 1 calc R . .
C80 C 0.3902(4) 0.84290(17) 0.16359(16) 0.0340(9) Uani 1 1 d . . .
H80A H 0.4650 0.8297 0.1586 0.051 Uiso 1 1 calc R . .
H80B H 0.3790 0.8679 0.1869 0.051 Uiso 1 1 calc R . .
H80C H 0.3706 0.8632 0.1300 0.051 Uiso 1 1 calc R . .
C81 C 0.9962(4) 0.65071(18) 0.37065(17) 0.0360(9) Uani 1 1 d . . .
H81A H 1.0593 0.6651 0.3489 0.043 Uiso 1 1 calc R . .
C82 C 1.0013(4) 0.61771(19) 0.42035(17) 0.0395(10) Uani 1 1 d . . .
H82A H 1.0672 0.6090 0.4325 0.047 Uiso 1 1 calc R . .
C83 C 0.9067(4) 0.5973(2) 0.45253(17) 0.0436(11) Uani 1 1 d . . .
H83A H 0.9080 0.5751 0.4869 0.052 Uiso 1 1 calc R . .
C84 C 0.8106(4) 0.6101(2) 0.43312(18) 0.0438(11) Uani 1 1 d . . .
H84A H 0.7466 0.5964 0.4543 0.053 Uiso 1 1 calc R . .
C85 C 0.8090(4) 0.64300(18) 0.38298(18) 0.0377(10) Uani 1 1 d . . .
H85A H 0.7441 0.6517 0.3699 0.045 Uiso 1 1 calc R . .
C86 C 0.9004(5) 0.69777(19) 0.29682(17) 0.0460(12) Uani 1 1 d . . .
H86A H 0.9488 0.7286 0.2890 0.055 Uiso 1 1 calc R . .
H86B H 0.8279 0.7146 0.2936 0.055 Uiso 1 1 calc R . .
C87 C 0.9349(4) 0.66215(17) 0.25727(15) 0.0358(10) Uani 1 1 d . . .
C88 C 0.8614(4) 0.6326(2) 0.24456(19) 0.0506(13) Uani 1 1 d . . .
H88A H 0.7891 0.6352 0.2601 0.061 Uiso 1 1 calc R . .
C89 C 0.8926(4) 0.5987(2) 0.20888(19) 0.0452(12) Uani 1 1 d . . .
H89A H 0.8407 0.5795 0.2006 0.054 Uiso 1 1 calc R . .
C90 C 1.0000(3) 0.59317(17) 0.18551(15) 0.0321(9) Uani 1 1 d . . .
C91 C 1.0741(4) 0.62380(17) 0.19785(16) 0.0366(10) Uani 1 1 d . . .
H91A H 1.1462 0.6217 0.1819 0.044 Uiso 1 1 calc R . .
C92 C 1.0430(4) 0.65760(18) 0.23343(16) 0.0404(10) Uani 1 1 d . . .
H92A H 1.0945 0.6773 0.2414 0.048 Uiso 1 1 calc R . .
C93 C 1.0367(4) 0.55321(18) 0.14865(17) 0.0380(10) Uani 1 1 d . . .
C94 C 1.1066(4) 0.50308(19) 0.1781(2) 0.0495(12) Uani 1 1 d . . .
H94A H 1.0628 0.4820 0.2095 0.074 Uiso 1 1 calc R . .
H94B H 1.1656 0.5179 0.1876 0.074 Uiso 1 1 calc R . .
H94C H 1.1345 0.4783 0.1553 0.074 Uiso 1 1 calc R . .
C95 C 0.9455(6) 0.5307(4) 0.1332(4) 0.138(5) Uani 1 1 d . . .
H95A H 0.9027 0.5620 0.1149 0.207 Uiso 1 1 calc R . .
H95B H 0.9013 0.5096 0.1644 0.207 Uiso 1 1 calc R . .
H95C H 0.9737 0.5061 0.1103 0.207 Uiso 1 1 calc R . .
C96 C 1.1116(8) 0.5834(3) 0.0993(2) 0.108(4) Uani 1 1 d . . .
H96A H 1.0723 0.6150 0.0794 0.163 Uiso 1 1 calc R . .
H96B H 1.1386 0.5571 0.0779 0.163 Uiso 1 1 calc R . .
H96C H 1.1712 0.5970 0.1095 0.163 Uiso 1 1 calc R . .
C97 C 0.1578(4) 0.37289(17) 0.12362(16) 0.0332(9) Uani 1 1 d . . .
H97A H 0.2187 0.3684 0.1398 0.040 Uiso 1 1 calc R . .
C98 C 0.1624(4) 0.40524(19) 0.07253(17) 0.0427(11) Uani 1 1 d . . .
H98A H 0.2256 0.4225 0.0540 0.051 Uiso 1 1 calc R . .
C99 C 0.0710(5) 0.4117(2) 0.0491(2) 0.0587(15) Uani 1 1 d . . .
H99A H 0.0712 0.4337 0.0146 0.070 Uiso 1 1 calc R . .
C100 C -0.0219(5) 0.3844(3) 0.0784(3) 0.0649(17) Uani 1 1 d . . .
H10A H -0.0844 0.3879 0.0636 0.078 Uiso 1 1 calc R . .
C101 C -0.0198(4) 0.3528(2) 0.1287(2) 0.0518(13) Uani 1 1 d . . .
H10B H -0.0812 0.3343 0.1480 0.062 Uiso 1 1 calc R . .
C102 C 0.0668(4) 0.31274(18) 0.20615(18) 0.0472(12) Uani 1 1 d . . .
H10C H 0.1369 0.2926 0.2091 0.057 Uiso 1 1 calc R . .
H10D H 0.0129 0.2845 0.2146 0.057 Uiso 1 1 calc R . .
C103 C 0.0416(4) 0.34944(17) 0.24568(16) 0.0373(10) Uani 1 1 d . . .
C104 C 0.1198(4) 0.35818(18) 0.27215(17) 0.0414(11) Uani 1 1 d . . .
H10E H 0.1890 0.3412 0.2658 0.050 Uiso 1 1 calc R . .
C105 C 0.0981(4) 0.39144(19) 0.30784(17) 0.0413(10) Uani 1 1 d . . .
H10F H 0.1522 0.3957 0.3258 0.050 Uiso 1 1 calc R . .
C106 C -0.0039(3) 0.41895(15) 0.31759(15) 0.0281(8) Uani 1 1 d . . .
C107 C -0.0833(3) 0.40884(19) 0.29179(18) 0.0375(10) Uani 1 1 d . . .
H10G H -0.1529 0.4251 0.2987 0.045 Uiso 1 1 calc R . .
C108 C -0.0613(4) 0.37522(19) 0.25617(18) 0.0407(10) Uani 1 1 d . . .
H10H H -0.1158 0.3697 0.2390 0.049 Uiso 1 1 calc R . .
C109 C -0.0220(3) 0.45886(17) 0.35459(15) 0.0295(8) Uani 1 1 d . . .
C110 C 0.0520(4) 0.5087(2) 0.33006(19) 0.0455(11) Uani 1 1 d . . .
H11A H 0.1260 0.4942 0.3251 0.068 Uiso 1 1 calc R . .
H11B H 0.0431 0.5338 0.3533 0.068 Uiso 1 1 calc R . .
H11C H 0.0332 0.5295 0.2965 0.068 Uiso 1 1 calc R . .
C111 C 0.0056(5) 0.4272(2) 0.40882(17) 0.0503(13) Uani 1 1 d . . .
H11D H -0.0408 0.3960 0.4243 0.075 Uiso 1 1 calc R . .
H11E H -0.0049 0.4529 0.4315 0.075 Uiso 1 1 calc R . .
H11F H 0.0797 0.4127 0.4049 0.075 Uiso 1 1 calc R . .
C112 C -0.1395(4) 0.4826(2) 0.36252(19) 0.0440(11) Uani 1 1 d . . .
H11G H -0.1864 0.4516 0.3779 0.066 Uiso 1 1 calc R . .
H11H H -0.1582 0.5034 0.3289 0.066 Uiso 1 1 calc R . .
H11I H -0.1478 0.5076 0.3857 0.066 Uiso 1 1 calc R . .
C113 C 0.6997(4) 0.31608(19) 0.53760(18) 0.0400(10) Uani 1 1 d . . .
H11J H 0.7628 0.3339 0.5197 0.048 Uiso 1 1 calc R . .
C114 C 0.6981(4) 0.2810(2) 0.5870(2) 0.0509(13) Uani 1 1 d . . .
H11K H 0.7596 0.2751 0.6029 0.061 Uiso 1 1 calc R . .
C115 C 0.6049(5) 0.2543(2) 0.61353(17) 0.0456(12) Uani 1 1 d . . .
H11L H 0.6030 0.2300 0.6472 0.055 Uiso 1 1 calc R . .
C116 C 0.5146(4) 0.26416(18) 0.58924(16) 0.0386(10) Uani 1 1 d . . .
H11M H 0.4508 0.2467 0.6065 0.046 Uiso 1 1 calc R . .
C117 C 0.5196(3) 0.29958(17) 0.53981(15) 0.0310(8) Uani 1 1 d . . .
H11N H 0.4588 0.3062 0.5234 0.037 Uiso 1 1 calc R . .
C118 C 0.6147(4) 0.36312(17) 0.45971(16) 0.0421(11) Uani 1 1 d . . .
H11O H 0.6706 0.3900 0.4527 0.051 Uiso 1 1 calc R . .
H11P H 0.5458 0.3847 0.4571 0.051 Uiso 1 1 calc R . .
C119 C 0.6376(4) 0.32848(16) 0.41886(14) 0.0331(9) Uani 1 1 d . . .
C120 C 0.5541(4) 0.31157(18) 0.40063(16) 0.0389(10) Uani 1 1 d . . .
H12A H 0.4831 0.3227 0.4128 0.047 Uiso 1 1 calc R . .
C121 C 0.5737(3) 0.27846(17) 0.36471(16) 0.0329(9) Uani 1 1 d . . .
H12B H 0.5156 0.2678 0.3531 0.040 Uiso 1 1 calc R . .
C122 C 0.6787(3) 0.26041(15) 0.34528(14) 0.0240(7) Uani 1 1 d . . .
C123 C 0.7628(3) 0.27951(17) 0.36320(15) 0.0304(8) Uani 1 1 d . . .
H12C H 0.8340 0.2693 0.3505 0.036 Uiso 1 1 calc R . .
C124 C 0.7435(4) 0.31269(17) 0.39885(15) 0.0337(9) Uani 1 1 d . . .
H12D H 0.8013 0.3247 0.4097 0.040 Uiso 1 1 calc R . .
C125 C 0.7043(3) 0.22027(16) 0.30854(15) 0.0273(8) Uani 1 1 d . . .
C126 C 0.6044(4) 0.2091(2) 0.2892(2) 0.0478(12) Uani 1 1 d . . .
H12E H 0.5511 0.1931 0.3190 0.072 Uiso 1 1 calc R . .
H12F H 0.6237 0.1828 0.2672 0.072 Uiso 1 1 calc R . .
H12G H 0.5752 0.2444 0.2690 0.072 Uiso 1 1 calc R . .
C127 C 0.7880(4) 0.24578(18) 0.26013(16) 0.0386(10) Uani 1 1 d . . .
H12H H 0.7585 0.2813 0.2406 0.058 Uiso 1 1 calc R . .
H12I H 0.8054 0.2196 0.2379 0.058 Uiso 1 1 calc R . .
H12J H 0.8523 0.2523 0.2717 0.058 Uiso 1 1 calc R . .
C128 C 0.7526(4) 0.16306(16) 0.33941(16) 0.0338(9) Uani 1 1 d . . .
H12K H 0.7006 0.1466 0.3697 0.051 Uiso 1 1 calc R . .
H12L H 0.8170 0.1696 0.3509 0.051 Uiso 1 1 calc R . .
H12M H 0.7702 0.1373 0.3168 0.051 Uiso 1 1 calc R . .
C129 C 0.7376(3) 0.04214(17) 0.28403(16) 0.0322(9) Uani 1 1 d . . .
H12N H 0.7847 0.0291 0.3084 0.039 Uiso 1 1 calc R . .
C130 C 0.7737(4) 0.07522(19) 0.23475(17) 0.0369(10) Uani 1 1 d . . .
H13A H 0.8454 0.0852 0.2255 0.044 Uiso 1 1 calc R . .
C131 C 0.7040(4) 0.0938(2) 0.19871(18) 0.0444(11) Uani 1 1 d . . .
H13B H 0.7280 0.1163 0.1650 0.053 Uiso 1 1 calc R . .
C132 C 0.5982(4) 0.0785(2) 0.2133(2) 0.0528(13) Uani 1 1 d . . .
H13C H 0.5500 0.0904 0.1894 0.063 Uiso 1 1 calc R . .
C133 C 0.5645(4) 0.0461(2) 0.2627(2) 0.0511(13) Uani 1 1 d . . .
H13D H 0.4929 0.0361 0.2726 0.061 Uiso 1 1 calc R . .
C134 C 0.5955(5) -0.0075(2) 0.35176(18) 0.0547(15) Uani 1 1 d . . .
H13E H 0.6422 -0.0420 0.3584 0.066 Uiso 1 1 calc R . .
H13F H 0.5225 -0.0185 0.3542 0.066 Uiso 1 1 calc R . .
C135 C 0.5972(4) 0.02452(18) 0.39343(15) 0.0381(10) Uani 1 1 d . . .
C136 C 0.6801(4) 0.01398(17) 0.42275(16) 0.0403(11) Uani 1 1 d . . .
H13G H 0.7353 -0.0132 0.4169 0.048 Uiso 1 1 calc R . .
C137 C 0.6825(3) 0.04283(17) 0.46040(15) 0.0337(9) Uani 1 1 d . . .
H13H H 0.7401 0.0352 0.4792 0.040 Uiso 1 1 calc R . .
C138 C 0.6001(3) 0.08363(15) 0.47124(14) 0.0245(8) Uani 1 1 d . . .
C139 C 0.5173(3) 0.09325(19) 0.44228(16) 0.0350(9) Uani 1 1 d . . .
H13I H 0.4611 0.1197 0.4488 0.042 Uiso 1 1 calc R . .
C140 C 0.5145(4) 0.0649(2) 0.40357(17) 0.0407(10) Uani 1 1 d . . .
H14A H 0.4576 0.0728 0.3844 0.049 Uiso 1 1 calc R . .
C141 C 0.6056(3) 0.11641(15) 0.51267(14) 0.0243(8) Uani 1 1 d . . .
C142 C 0.6755(3) 0.16782(16) 0.48710(16) 0.0336(9) Uani 1 1 d . . .
H14B H 0.6442 0.1925 0.4582 0.050 Uiso 1 1 calc R . .
H14C H 0.7473 0.1547 0.4741 0.050 Uiso 1 1 calc R . .
H14D H 0.6786 0.1884 0.5130 0.050 Uiso 1 1 calc R . .
C143 C 0.6564(4) 0.07753(18) 0.55919(15) 0.0358(9) Uani 1 1 d . . .
H14E H 0.6132 0.0452 0.5756 0.054 Uiso 1 1 calc R . .
H14F H 0.6594 0.0986 0.5847 0.054 Uiso 1 1 calc R . .
H14G H 0.7284 0.0645 0.5462 0.054 Uiso 1 1 calc R . .
C144 C 0.4917(3) 0.13732(19) 0.53536(16) 0.0367(9) Uani 1 1 d . . .
H14H H 0.4481 0.1051 0.5515 0.055 Uiso 1 1 calc R . .
H14I H 0.4589 0.1625 0.5073 0.055 Uiso 1 1 calc R . .
H14J H 0.4970 0.1573 0.5614 0.055 Uiso 1 1 calc R . .

loop_
_atom_site_aniso_label
_atom_site_aniso_U_11
_atom_site_aniso_U_22
_atom_site_aniso_U_33
_atom_site_aniso_U_23
_atom_site_aniso_U_13
_atom_site_aniso_U_12
Ni1 0.0184(3) 0.0285(3) 0.0185(3) -0.0048(2) -0.0023(2) 0.0024(2)
Ni2 0.0202(3) 0.0288(3) 0.0213(3) -0.0012(2) -0.0040(2) -0.0001(3)
Ni3 0.0222(3) 0.0277(3) 0.0221(3) -0.0031(2) -0.0028(2) 0.0008(3)
Ni4 0.0252(3) 0.0277(3) 0.0248(3) -0.0029(3) -0.0068(3) 0.0015(3)
Ni5 0.0203(3) 0.0291(3) 0.0251(3) -0.0038(3) -0.0062(3) -0.0025(3)
Ni6 0.0230(3) 0.0255(3) 0.0219(3) -0.0055(2) -0.0052(2) 0.0033(2)
S1 0.0204(4) 0.0406(5) 0.0257(4) -0.0114(4) 0.0003(3) -0.0046(4)
S2 0.0191(4) 0.0332(5) 0.0236(4) -0.0092(4) -0.0012(3) -0.0015(3)
S3 0.0189(4) 0.0477(6) 0.0253(5) -0.0107(4) -0.0013(3) 0.0028(4)
S4 0.0222(4) 0.0326(5) 0.0273(5) -0.0120(4) -0.0004(4) 0.0016(4)
S5 0.0224(5) 0.0317(5) 0.0312(5) -0.0052(4) -0.0032(4) -0.0033(4)
S6 0.0206(4) 0.0405(5) 0.0284(5) -0.0080(4) -0.0020(4) -0.0039(4)
S7 0.0197(4) 0.0406(5) 0.0294(5) -0.0057(4) -0.0027(4) -0.0007(4)
S8 0.0240(5) 0.0464(6) 0.0301(5) -0.0125(4) 0.0004(4) -0.0070(4)
S9 0.0234(5) 0.0378(5) 0.0266(5) -0.0057(4) -0.0028(4) -0.0036(4)
S10 0.0233(5) 0.0363(5) 0.0283(5) -0.0099(4) -0.0025(4) -0.0009(4)
S11 0.0231(5) 0.0440(6) 0.0308(5) -0.0067(4) 0.0002(4) 0.0000(4)
S12 0.0245(5) 0.0331(5) 0.0283(5) -0.0098(4) -0.0016(4) 0.0005(4)
S13 0.0233(5) 0.0303(5) 0.0274(5) -0.0049(4) -0.0044(4) 0.0014(4)
S14 0.0249(5) 0.0416(6) 0.0371(5) -0.0098(4) -0.0038(4) -0.0025(4)
S15 0.0278(5) 0.0371(5) 0.0292(5) -0.0068(4) -0.0065(4) 0.0019(4)
S16 0.0306(5) 0.0449(6) 0.0346(5) -0.0122(4) -0.0051(4) -0.0057(4)
S17 0.0246(5) 0.0522(6) 0.0360(5) -0.0149(5) -0.0061(4) -0.0089(4)
S18 0.0224(5) 0.0349(5) 0.0294(5) -0.0080(4) -0.0069(4) 0.0002(4)
S19 0.0195(5) 0.0476(6) 0.0358(5) -0.0115(4) -0.0028(4) -0.0052(4)
S20 0.0185(4) 0.0315(5) 0.0250(4) -0.0062(4) -0.0043(3) -0.0022(3)
S21 0.0223(5) 0.0378(5) 0.0312(5) -0.0154(4) -0.0065(4) 0.0040(4)
S22 0.0244(5) 0.0363(5) 0.0287(5) -0.0104(4) -0.0013(4) -0.0014(4)
S23 0.0231(5) 0.0369(5) 0.0283(5) -0.0139(4) -0.0077(4) 0.0077(4)
S24 0.0250(5) 0.0382(5) 0.0299(5) -0.0126(4) -0.0032(4) -0.0025(4)
N1 0.033(2) 0.051(2) 0.049(2) -0.0259(19) -0.0073(17) 0.0017(17)
N2 0.035(2) 0.040(2) 0.0335(19) -0.0091(15) 0.0057(16) 0.0007(16)
N3 0.045(3) 0.076(3) 0.035(2) -0.010(2) 0.0025(18) 0.027(2)
N4 0.057(3) 0.042(2) 0.045(2) -0.0195(19) -0.0094(19) 0.0094(19)
N5 0.052(3) 0.041(2) 0.049(2) -0.0140(18) -0.0125(19) -0.0096(18)
N6 0.039(2) 0.059(3) 0.037(2) -0.0127(18) 0.0009(17) 0.0075(19)
N7 0.039(2) 0.051(2) 0.038(2) -0.0033(17) 0.0008(18) 0.0104(18)
N8 0.056(3) 0.066(3) 0.046(2) -0.026(2) -0.006(2) -0.007(2)
N9 0.042(2) 0.048(2) 0.045(2) -0.0142(18) -0.0117(18) -0.0013(18)
N10 0.037(2) 0.046(2) 0.039(2) -0.0105(17) 0.0029(17) 0.0019(17)
N11 0.057(3) 0.075(3) 0.043(2) -0.008(2) 0.006(2) 0.028(2)
N12 0.059(3) 0.040(2) 0.046(2) -0.0194(18) -0.012(2) 0.0074(19)
N13 0.042(2) 0.041(2) 0.040(2) -0.0139(17) -0.0078(17) 0.0018(17)
N14 0.045(3) 0.061(3) 0.048(2) -0.011(2) 0.007(2) 0.009(2)
N15 0.046(2) 0.049(2) 0.038(2) -0.0088(18) -0.0031(18) 0.0074(18)
N16 0.057(3) 0.062(3) 0.056(3) -0.028(2) -0.014(2) -0.006(2)
N17 0.045(3) 0.075(3) 0.054(3) -0.032(2) -0.010(2) -0.010(2)
N18 0.046(2) 0.040(2) 0.039(2) -0.0107(17) 0.0010(18) -0.0024(17)
N19 0.036(2) 0.091(4) 0.052(3) -0.028(2) -0.002(2) 0.023(2)
N20 0.036(2) 0.040(2) 0.041(2) -0.0143(16) -0.0124(16) 0.0055(16)
N21 0.042(2) 0.043(2) 0.0338(19) -0.0150(16) -0.0125(16) 0.0029(17)
N22 0.050(3) 0.052(2) 0.037(2) -0.0155(18) 0.0051(18) 0.0059(19)
N23 0.037(2) 0.043(2) 0.0326(19) -0.0160(16) -0.0043(16) 0.0025(16)
N24 0.046(2) 0.059(3) 0.053(2) -0.031(2) -0.015(2) -0.002(2)
N25 0.0326(18) 0.0223(15) 0.0257(16) -0.0100(12) -0.0065(13) 0.0075(13)
N26 0.0358(19) 0.0222(16) 0.0307(17) -0.0118(13) -0.0020(14) 0.0027(13)
N27 0.043(2) 0.0245(16) 0.0308(17) -0.0100(13) -0.0109(15) 0.0082(14)
N28 0.036(2) 0.0279(17) 0.0388(19) -0.0124(15) 0.0065(15) -0.0013(14)
N29 0.045(2) 0.0222(16) 0.0262(17) -0.0079(13) -0.0031(14) 0.0018(14)
N30 0.038(2) 0.043(2) 0.0309(18) -0.0185(16) 0.0065(15) -0.0141(16)
C1 0.0221(19) 0.036(2) 0.030(2) -0.0108(17) -0.0023(15) 0.0024(16)
C2 0.0246(19) 0.0233(18) 0.0206(17) -0.0052(14) -0.0015(14) 0.0048(14)
C3 0.0270(19) 0.0204(17) 0.0158(16) -0.0029(13) -0.0052(14) 0.0071(14)
C4 0.0230(19) 0.0265(18) 0.0234(18) -0.0023(14) -0.0037(15) -0.0007(14)
C5 0.034(2) 0.049(3) 0.0224(19) -0.0050(17) -0.0045(17) 0.0145(19)
C6 0.029(2) 0.034(2) 0.0184(17) -0.0035(15) -0.0037(15) 0.0083(16)
C7 0.030(2) 0.0288(19) 0.0197(17) -0.0052(14) -0.0005(15) 0.0116(16)
C8 0.038(2) 0.027(2) 0.029(2) -0.0088(16) -0.0031(17) 0.0090(17)
C9 0.034(2) 0.028(2) 0.034(2) 0.0008(17) -0.0056(17) 0.0000(17)
C10 0.032(2) 0.0264(19) 0.0221(18) -0.0017(14) -0.0071(15) 0.0052(15)
C11 0.033(2) 0.030(2) 0.0197(18) -0.0009(15) -0.0080(15) 0.0067(16)
C12 0.035(2) 0.034(2) 0.028(2) -0.0027(16) -0.0075(17) 0.0010(17)
C13 0.031(2) 0.032(2) 0.031(2) -0.0012(16) -0.0077(18) 0.0034(17)
C14 0.026(2) 0.030(2) 0.0222(18) 0.0006(15) -0.0031(15) 0.0083(15)
C15 0.032(2) 0.030(2) 0.0261(19) -0.0050(15) -0.0055(16) 0.0031(16)
C16 0.032(2) 0.044(2) 0.030(2) -0.0112(18) -0.0013(17) 0.0014(18)
C17 0.029(2) 0.034(2) 0.0241(19) -0.0038(16) -0.0051(16) 0.0040(16)
C18 0.032(2) 0.0255(18) 0.0209(18) 0.0002(14) -0.0066(15) 0.0034(15)
C19 0.035(2) 0.0240(18) 0.0221(18) -0.0026(14) -0.0075(15) 0.0044(15)
C20 0.030(2) 0.028(2) 0.030(2) -0.0034(16) -0.0046(17) -0.0006(16)
C21 0.038(2) 0.047(3) 0.028(2) -0.0039(18) -0.0026(18) 0.014(2)
C22 0.036(2) 0.030(2) 0.0231(19) -0.0020(15) -0.0040(16) 0.0118(17)
C23 0.037(2) 0.0246(18) 0.0209(18) -0.0042(14) -0.0073(16) 0.0121(16)
C24 0.041(2) 0.033(2) 0.027(2) -0.0071(17) -0.0045(18) 0.0105(18)
C25 0.030(2) 0.027(2) 0.030(2) -0.0040(16) -0.0046(16) 0.0059(16)
C26 0.033(2) 0.0265(19) 0.0252(19) -0.0002(15) -0.0057(16) 0.0067(16)
C27 0.033(2) 0.0274(19) 0.0234(18) -0.0008(15) -0.0053(16) 0.0026(16)
C28 0.033(2) 0.040(2) 0.028(2) -0.0017(17) -0.0020(17) 0.0027(18)
C29 0.037(2) 0.030(2) 0.033(2) -0.0036(17) -0.0096(18) 0.0055(17)
C30 0.038(2) 0.031(2) 0.0227(19) 0.0002(15) -0.0092(16) 0.0098(17)
C31 0.043(2) 0.029(2) 0.029(2) -0.0060(16) -0.0110(18) 0.0048(17)
C32 0.043(3) 0.044(3) 0.036(2) -0.011(2) -0.005(2) 0.002(2)
C33 0.034(2) 0.047(3) 0.037(2) -0.012(2) -0.0055(19) -0.0029(19)
C34 0.039(2) 0.030(2) 0.027(2) -0.0035(16) -0.0092(17) -0.0047(17)
C35 0.039(2) 0.0213(18) 0.0231(18) 0.0004(14) -0.0117(16) 0.0022(15)
C36 0.035(2) 0.029(2) 0.033(2) -0.0054(16) -0.0088(18) -0.0025(17)
C37 0.030(2) 0.047(3) 0.034(2) -0.0075(19) -0.0074(18) 0.0063(19)
C38 0.029(2) 0.030(2) 0.0262(19) -0.0028(15) -0.0066(15) 0.0036(16)
C39 0.029(2) 0.0247(18) 0.0212(17) -0.0034(14) -0.0065(15) 0.0041(15)
C40 0.0237(19) 0.0281(19) 0.0258(19) -0.0021(15) -0.0045(15) 0.0037(15)
C41 0.031(2) 0.029(2) 0.0243(18) -0.0052(15) -0.0053(16) 0.0066(16)
C42 0.028(2) 0.0282(19) 0.0236(18) -0.0052(15) -0.0067(15) 0.0055(15)
C43 0.032(2) 0.0217(17) 0.0169(16) -0.0002(13) -0.0059(14) 0.0031(14)
C44 0.033(2) 0.031(2) 0.028(2) -0.0068(16) -0.0022(17) -0.0004(17)
C45 0.035(2) 0.0265(19) 0.0272(19) -0.0076(15) -0.0093(17) 0.0022(16)
C46 0.032(2) 0.0225(18) 0.0256(18) -0.0061(14) -0.0087(16) 0.0059(15)
C47 0.041(2) 0.0221(18) 0.0255(18) -0.0066(14) -0.0064(16) -0.0013(16)
C48 0.032(2) 0.034(2) 0.034(2) -0.0090(17) -0.0029(17) 0.0006(17)
C49 0.028(2) 0.032(2) 0.033(2) -0.0127(16) -0.0023(16) 0.0030(16)
C50 0.032(2) 0.035(2) 0.040(2) -0.0169(18) -0.0125(18) 0.0063(17)
C51 0.055(3) 0.033(2) 0.027(2) -0.0100(17) -0.0102(19) 0.0000(19)
C52 0.034(2) 0.034(2) 0.039(2) -0.0099(18) 0.0004(18) -0.0006(17)
C53 0.027(2) 0.0266(19) 0.042(2) -0.0115(17) -0.0072(17) 0.0057(16)
C54 0.050(3) 0.029(2) 0.025(2) -0.0042(16) -0.0079(18) 0.0155(19)
C55 0.037(2) 0.0236(18) 0.0227(18) -0.0070(14) -0.0084(16) 0.0090(16)
C56 0.024(2) 0.044(2) 0.029(2) -0.0102(17) -0.0068(16) 0.0106(17)
C57 0.025(2) 0.041(2) 0.034(2) -0.0129(17) -0.0104(16) 0.0002(17)
C58 0.0273(19) 0.0200(17) 0.0218(17) -0.0009(13) -0.0085(14) 0.0059(14)
C59 0.033(2) 0.031(2) 0.030(2) -0.0051(16) 0.0052(17) -0.0089(17)
C60 0.044(3) 0.027(2) 0.032(2) -0.0050(16) -0.0021(18) -0.0083(18)
C61 0.030(2) 0.0232(18) 0.0224(18) -0.0057(14) -0.0053(15) 0.0085(15)
C62 0.037(3) 0.072(4) 0.072(4) -0.049(3) -0.016(2) 0.009(2)
C63 0.099(5) 0.041(3) 0.029(2) -0.008(2) 0.007(3) 0.006(3)
C64 0.037(2) 0.045(3) 0.043(2) -0.018(2) -0.0135(19) 0.018(2)
C65 0.033(2) 0.052(3) 0.054(3) -0.029(2) -0.006(2) 0.004(2)
C66 0.051(3) 0.058(3) 0.057(3) -0.027(3) -0.028(3) 0.021(3)
C67 0.096(5) 0.049(3) 0.029(2) -0.011(2) -0.016(3) 0.021(3)
C68 0.061(3) 0.045(3) 0.037(2) -0.010(2) 0.008(2) -0.011(2)
C69 0.034(2) 0.040(2) 0.037(2) -0.0155(18) -0.0037(18) -0.0016(18)
C70 0.062(3) 0.025(2) 0.035(2) -0.0069(17) 0.000(2) 0.005(2)
C71 0.050(3) 0.0210(18) 0.027(2) -0.0039(15) 0.0013(18) 0.0022(17)
C72 0.035(2) 0.039(2) 0.036(2) -0.0113(18) -0.0015(18) -0.0088(18)
C73 0.025(2) 0.036(2) 0.035(2) -0.0108(17) -0.0008(16) -0.0007(16)
C74 0.0266(19) 0.0182(17) 0.0228(17) 0.0005(13) -0.0030(14) -0.0007(14)
C75 0.025(2) 0.032(2) 0.033(2) -0.0035(16) -0.0076(16) 0.0080(16)
C76 0.032(2) 0.030(2) 0.033(2) -0.0032(16) -0.0028(17) 0.0121(17)
C77 0.0240(19) 0.0242(18) 0.0222(18) -0.0010(14) -0.0013(14) 0.0039(14)
C78 0.028(2) 0.038(2) 0.037(2) -0.0096(18) -0.0008(17) 0.0089(17)
C79 0.054(3) 0.043(3) 0.023(2) -0.0016(17) -0.0060(19) 0.014(2)
C80 0.037(2) 0.028(2) 0.034(2) -0.0045(16) -0.0045(18) -0.0016(17)
C81 0.035(2) 0.033(2) 0.042(2) -0.0137(18) -0.0049(18) 0.0008(17)
C82 0.044(3) 0.040(2) 0.040(2) -0.0132(19) -0.021(2) 0.006(2)
C83 0.060(3) 0.041(3) 0.030(2) -0.0077(18) -0.013(2) 0.001(2)
C84 0.044(3) 0.044(3) 0.043(3) -0.013(2) -0.002(2) -0.007(2)
C85 0.032(2) 0.037(2) 0.051(3) -0.020(2) -0.016(2) 0.0037(18)
C86 0.070(3) 0.031(2) 0.033(2) -0.0068(18) -0.015(2) 0.023(2)
C87 0.051(3) 0.027(2) 0.026(2) -0.0046(16) -0.0096(18) 0.0154(18)
C88 0.036(3) 0.073(4) 0.046(3) -0.027(3) -0.010(2) 0.022(2)
C89 0.031(2) 0.063(3) 0.049(3) -0.028(2) -0.016(2) 0.012(2)
C90 0.035(2) 0.032(2) 0.0253(19) -0.0037(16) -0.0073(16) 0.0120(17)
C91 0.043(3) 0.032(2) 0.026(2) -0.0009(16) 0.0062(18) -0.0042(18)
C92 0.054(3) 0.031(2) 0.032(2) -0.0018(17) -0.001(2) -0.011(2)
C93 0.049(3) 0.034(2) 0.030(2) -0.0120(18) -0.0027(19) 0.0041(19)
C94 0.055(3) 0.035(2) 0.058(3) -0.014(2) -0.005(2) 0.003(2)
C95 0.066(5) 0.229(11) 0.199(9) -0.190(9) -0.059(6) 0.050(6)
C96 0.215(10) 0.045(3) 0.040(3) -0.010(3) 0.040(4) -0.008(5)
C97 0.035(2) 0.030(2) 0.032(2) -0.0082(16) 0.0006(17) -0.0034(17)
C98 0.050(3) 0.039(2) 0.034(2) -0.0101(19) 0.008(2) -0.006(2)
C99 0.087(5) 0.050(3) 0.042(3) -0.018(2) -0.020(3) 0.019(3)
C100 0.053(3) 0.078(4) 0.079(4) -0.040(3) -0.032(3) 0.020(3)
C101 0.036(3) 0.063(3) 0.059(3) -0.030(3) 0.006(2) 0.001(2)
C102 0.063(3) 0.026(2) 0.042(3) -0.0058(19) 0.013(2) -0.003(2)
C103 0.046(3) 0.0219(19) 0.032(2) 0.0004(16) 0.0136(19) -0.0042(17)
C104 0.037(2) 0.036(2) 0.042(2) -0.0054(19) 0.0025(19) 0.0123(19)
C105 0.032(2) 0.044(3) 0.040(2) -0.0011(19) -0.0053(19) 0.0067(19)
C106 0.026(2) 0.0199(17) 0.0284(19) 0.0032(14) 0.0046(15) 0.0012(14)
C107 0.023(2) 0.040(2) 0.049(3) -0.016(2) 0.0061(18) -0.0040(17)
C108 0.035(2) 0.043(2) 0.046(3) -0.017(2) 0.0054(19) -0.0144(19)
C109 0.029(2) 0.030(2) 0.0236(19) 0.0014(15) -0.0032(15) 0.0028(16)
C110 0.052(3) 0.039(3) 0.045(3) -0.007(2) -0.007(2) -0.010(2)
C111 0.065(3) 0.052(3) 0.027(2) -0.002(2) -0.010(2) 0.011(2)
C112 0.038(3) 0.043(3) 0.050(3) -0.019(2) -0.003(2) 0.014(2)
C113 0.032(2) 0.041(2) 0.048(3) -0.017(2) -0.0012(19) -0.0030(19)
C114 0.051(3) 0.054(3) 0.055(3) -0.015(2) -0.031(2) 0.006(2)
C115 0.074(4) 0.040(2) 0.025(2) -0.0064(18) -0.018(2) 0.002(2)
C116 0.051(3) 0.035(2) 0.030(2) -0.0074(17) -0.0044(19) -0.009(2)
C117 0.035(2) 0.031(2) 0.030(2) -0.0112(16) -0.0096(17) -0.0008(17)
C118 0.064(3) 0.024(2) 0.031(2) -0.0032(17) 0.002(2) 0.005(2)
C119 0.050(3) 0.0232(19) 0.0182(18) 0.0003(14) 0.0024(17) 0.0035(17)
C120 0.030(2) 0.040(2) 0.034(2) 0.0018(18) -0.0009(17) 0.0156(18)
C121 0.022(2) 0.037(2) 0.033(2) 0.0007(17) -0.0035(16) 0.0018(16)
C122 0.0202(18) 0.0225(17) 0.0242(18) 0.0013(14) -0.0021(14) 0.0000(14)
C123 0.0227(19) 0.038(2) 0.0249(19) -0.0031(16) 0.0035(15) -0.0014(16)
C124 0.037(2) 0.034(2) 0.029(2) -0.0065(16) -0.0016(17) -0.0121(18)
C125 0.027(2) 0.0282(19) 0.0243(18) -0.0023(15) -0.0039(15) -0.0005(15)
C126 0.041(3) 0.055(3) 0.058(3) -0.025(2) -0.020(2) -0.002(2)
C127 0.045(3) 0.036(2) 0.029(2) -0.0042(17) -0.0001(18) -0.0013(19)
C128 0.038(2) 0.0242(19) 0.033(2) -0.0015(16) 0.0012(17) -0.0014(17)
C129 0.030(2) 0.035(2) 0.036(2) -0.0152(17) -0.0069(17) -0.0004(17)
C130 0.029(2) 0.044(2) 0.040(2) -0.0214(19) 0.0050(18) -0.0043(18)
C131 0.050(3) 0.049(3) 0.031(2) -0.012(2) -0.001(2) 0.005(2)
C132 0.042(3) 0.078(4) 0.046(3) -0.027(3) -0.020(2) 0.013(3)
C133 0.028(2) 0.085(4) 0.053(3) -0.041(3) -0.002(2) -0.009(2)
C134 0.081(4) 0.049(3) 0.035(2) -0.018(2) 0.017(2) -0.037(3)
C135 0.055(3) 0.032(2) 0.024(2) -0.0047(16) 0.0116(18) -0.025(2)
C136 0.057(3) 0.024(2) 0.031(2) -0.0015(16) 0.004(2) 0.0046(19)
C137 0.035(2) 0.028(2) 0.030(2) 0.0019(16) -0.0019(17) 0.0048(17)
C138 0.0244(19) 0.0240(18) 0.0193(17) 0.0001(13) 0.0043(14) -0.0037(14)
C139 0.0206(19) 0.047(2) 0.035(2) -0.0116(18) 0.0004(16) -0.0001(17)
C140 0.028(2) 0.061(3) 0.034(2) -0.015(2) 0.0025(18) -0.014(2)
C141 0.0225(18) 0.0236(18) 0.0225(17) -0.0003(14) -0.0013(14) 0.0001(14)
C142 0.038(2) 0.026(2) 0.035(2) -0.0028(16) -0.0048(18) -0.0069(17)
C143 0.039(2) 0.036(2) 0.026(2) 0.0029(16) -0.0065(17) -0.0001(18)
C144 0.031(2) 0.045(2) 0.034(2) -0.0141(18) -0.0010(17) 0.0029(18)

loop_
_atom_type_symbol
_atom_type_description
_atom_type_scat_dispersion_real
_atom_type_scat_dispersion_imag
_atom_type_scat_source
C C 0.0181 0.0091 'International Tables Vol C Tables 4.2.6.8 and 6.1.1.4'
H H 0.0000 0.0000 'International Tables Vol C Tables 4.2.6.8 and 6.1.1.4'
N N 0.0311 0.0180 'International Tables Vol C Tables 4.2.6.8 and 6.1.1.4'
Ni Ni -3.0029 0.5091 'International Tables Vol C Tables 4.2.6.8 and 6.1.1.4'
S S 0.3331 0.5567 'International Tables Vol C Tables 4.2.6.8 and 6.1.1.4'

loop_
_geom_angle_atom_site_label_1
_geom_angle_atom_site_label_2
_geom_angle_atom_site_label_3
_geom_angle
_geom_angle_site_symmetry_1
_geom_angle_site_symmetry_3
S1 Ni1 S4 178.59(5) . .
S1 Ni1 S3 85.92(4) . .
S4 Ni1 S3 92.70(4) . .
S1 Ni1 S2 92.44(4) . .
S4 Ni1 S2 88.91(4) . .
S3 Ni1 S2 175.46(5) . .
S8 Ni2 S6 85.99(4) . .
S8 Ni2 S7 92.40(4) . .
S6 Ni2 S7 177.90(5) . .
S8 Ni2 S5 177.10(5) . .
S6 Ni2 S5 92.54(4) . .
S7 Ni2 S5 89.01(4) . .
S9 Ni3 S10 92.55(4) . .
S9 Ni3 S11 87.02(4) . .
S10 Ni3 S11 179.48(5) . .
S9 Ni3 S12 177.93(5) . .
S10 Ni3 S12 87.88(4) . .
S11 Ni3 S12 92.54(4) . .
S16 Ni4 S13 177.55(5) . .
S16 Ni4 S15 92.39(5) . .
S13 Ni4 S15 87.89(4) . .
S16 Ni4 S14 87.10(5) . .
S13 Ni4 S14 92.59(4) . .
S15 Ni4 S14 178.98(5) . .
S20 Ni5 S17 176.40(5) . .
S20 Ni5 S18 86.21(4) . .
S17 Ni5 S18 92.49(4) . .
S20 Ni5 S19 92.71(4) . .
S17 Ni5 S19 88.68(4) . .
S18 Ni5 S19 178.29(5) . .
S21 Ni6 S23 85.52(4) . .
S21 Ni6 S24 175.19(5) . .
S23 Ni6 S24 92.21(4) . .
S21 Ni6 S22 92.64(4) . .
S23 Ni6 S22 178.15(5) . .
S24 Ni6 S22 89.62(4) . .
C2 S1 Ni1 103.57(14) . .
C3 S2 Ni1 103.39(13) . .
C6 S3 Ni1 103.62(14) . .
C7 S4 Ni1 102.60(15) . .
C10 S5 Ni2 102.81(15) . .
C11 S6 Ni2 103.76(15) . .
C14 S7 Ni2 103.50(14) . .
C15 S8 Ni2 103.92(15) . .
C18 S9 Ni3 103.45(15) . .
C19 S10 Ni3 103.60(14) . .
C22 S11 Ni3 103.37(15) . .
C23 S12 Ni3 103.00(15) . .
C26 S13 Ni4 103.11(15) . .
C27 S14 Ni4 103.34(15) . .
C30 S15 Ni4 103.24(15) . .
C31 S16 Ni4 103.61(16) . .
C34 S17 Ni5 103.55(15) . .
C35 S18 Ni5 103.32(15) . .
C38 S19 Ni5 102.45(14) . .
C39 S20 Ni5 103.51(14) . .
C42 S21 Ni6 103.89(14) . .
C43 S22 Ni6 102.48(13) . .
C46 S23 Ni6 103.50(14) . .
C47 S24 Ni6 104.22(15) . .
C53 N25 C49 121.6(3) . .
C53 N25 C54 119.6(3) . .
C49 N25 C54 118.9(3) . .
C69 N26 C65 120.7(4) . .
C69 N26 C70 119.3(4) . .
C65 N26 C70 120.0(4) . .
C81 N27 C85 120.8(4) . .
C81 N27 C86 119.4(4) . .
C85 N27 C86 119.8(4) . .
C101 N28 C97 120.5(4) . .
C101 N28 C102 119.8(4) . .
C97 N28 C102 119.7(4) . .
C113 N29 C117 120.0(4) . .
C113 N29 C118 120.3(4) . .
C117 N29 C118 119.7(4) . .
C133 N30 C129 121.0(4) . .
C133 N30 C134 120.8(4) . .
C129 N30 C134 118.3(4) . .
N1 C1 C2 175.5(4) . .
C3 C2 C1 124.1(3) . .
C3 C2 S1 120.2(3) . .
C1 C2 S1 115.7(3) . .
C2 C3 C4 121.8(3) . .
C2 C3 S2 120.2(3) . .
C4 C3 S2 118.0(3) . .
N2 C4 C3 178.2(4) . .
N3 C5 C6 178.0(5) . .
C7 C6 C5 122.6(4) . .
C7 C6 S3 119.7(3) . .
C5 C6 S3 117.7(3) . .
C6 C7 C8 122.1(3) . .
C6 C7 S4 121.3(3) . .
C8 C7 S4 116.7(3) . .
N4 C8 C7 177.5(4) . .
N5 C9 C10 178.4(4) . .
C11 C10 C9 121.2(4) . .
C11 C10 S5 120.8(3) . .
C9 C10 S5 118.0(3) . .
C10 C11 C12 122.1(4) . .
C10 C11 S6 120.0(3) . .
C12 C11 S6 117.9(3) . .
N6 C12 C11 178.0(5) . .
N7 C13 C14 178.0(5) . .
C15 C14 C13 121.7(4) . .
C15 C14 S7 120.0(3) . .
C13 C14 S7 118.3(3) . .
C14 C15 C16 123.4(4) . .
C14 C15 S8 120.2(3) . .
C16 C15 S8 116.4(3) . .
N8 C16 C15 176.4(5) . .
N9 C17 C18 177.5(4) . .
C19 C18 C17 123.3(4) . .
C19 C18 S9 120.2(3) . .
C17 C18 S9 116.5(3) . .
C18 C19 C20 121.9(4) . .
C18 C19 S10 120.2(3) . .
C20 C19 S10 117.9(3) . .
N10 C20 C19 179.2(5) . .
N11 C21 C22 178.1(5) . .
C23 C22 C21 122.2(4) . .
C23 C22 S11 120.1(3) . .
C21 C22 S11 117.7(4) . .
C22 C23 C24 122.0(4) . .
C22 C23 S12 120.9(3) . .
C24 C23 S12 117.1(3) . .
N12 C24 C23 178.0(4) . .
N13 C25 C26 178.7(4) . .
C27 C26 C25 122.3(4) . .
C27 C26 S13 120.8(3) . .
C25 C26 S13 116.9(3) . .
C26 C27 C28 121.8(4) . .
C26 C27 S14 120.1(3) . .
C28 C27 S14 118.1(3) . .
N14 C28 C27 178.9(5) . .
N15 C29 C30 178.8(5) . .
C31 C30 C29 121.6(4) . .
C31 C30 S15 120.5(3) . .
C29 C30 S15 117.9(3) . .
C30 C31 C32 123.0(4) . .
C30 C31 S16 120.3(3) . .
C32 C31 S16 116.7(4) . .
N16 C32 C31 177.3(5) . .
N17 C33 C34 179.7(6) . .
C35 C34 C33 122.9(4) . .
C35 C34 S17 119.7(3) . .
C33 C34 S17 117.5(3) . .
C34 C35 C36 121.3(4) . .
C34 C35 S18 121.0(3) . .
C36 C35 S18 117.7(3) . .
N18 C36 C35 178.5(5) . .
N19 C37 C38 178.2(6) . .
C39 C38 C37 120.0(4) . .
C39 C38 S19 121.3(3) . .
C37 C38 S19 118.7(3) . .
C38 C39 C40 122.3(3) . .
C38 C39 S20 120.0(3) . .
C40 C39 S20 117.7(3) . .
N20 C40 C39 178.9(4) . .
N21 C41 C42 179.2(5) . .
C43 C42 C41 123.8(3) . .
C43 C42 S21 119.3(3) . .
C41 C42 S21 116.8(3) . .
C42 C43 C44 120.0(4) . .
C42 C43 S22 121.6(3) . .
C44 C43 S22 118.3(3) . .
N22 C44 C43 179.0(5) . .
N23 C45 C46 176.7(5) . .
C47 C46 C45 123.6(4) . .
C47 C46 S23 121.0(3) . .
C45 C46 S23 115.4(3) . .
C46 C47 C48 122.1(4) . .
C46 C47 S24 119.0(3) . .
C48 C47 S24 118.8(3) . .
N24 C48 C47 178.7(5) . .
N25 C49 C50 120.1(4) . .
C49 C50 C51 119.1(4) . .
C52 C51 C50 119.7(4) . .
C51 C52 C53 119.6(4) . .
N25 C53 C52 119.9(4) . .
C55 C54 N25 111.9(3) . .
C56 C55 C60 117.9(4) . .
C56 C55 C54 120.8(4) . .
C60 C55 C54 121.2(4) . .
C57 C56 C55 121.9(4) . .
C56 C57 C58 121.0(4) . .
C57 C58 C59 116.8(3) . .
C57 C58 C61 122.8(4) . .
C59 C58 C61 120.3(3) . .
C60 C59 C58 122.1(4) . .
C59 C60 C55 120.3(4) . .
C63 C61 C64 109.3(4) . .
C63 C61 C58 109.6(3) . .
C64 C61 C58 108.6(3) . .
C63 C61 C62 108.6(4) . .
C64 C61 C62 108.2(4) . .
C58 C61 C62 112.4(3) . .
C66 C65 N26 121.0(5) . .
C65 C66 C67 119.4(5) . .
C68 C67 C66 119.5(5) . .
C69 C68 C67 119.1(5) . .
N26 C69 C68 120.4(4) . .
N26 C70 C71 111.6(3) . .
C72 C71 C76 118.8(4) . .
C72 C71 C70 120.8(4) . .
C76 C71 C70 120.4(4) . .
C71 C72 C73 120.6(4) . .
C74 C73 C72 121.4(4) . .
C73 C74 C75 117.0(4) . .
C73 C74 C77 123.3(3) . .
C75 C74 C77 119.7(4) . .
C76 C75 C74 121.7(4) . .
C71 C76 C75 120.5(4) . .
C74 C77 C79 110.4(3) . .
C74 C77 C78 112.3(3) . .
C79 C77 C78 108.0(3) . .
C74 C77 C80 108.7(3) . .
C79 C77 C80 108.8(4) . .
C78 C77 C80 108.5(3) . .
N27 C81 C82 121.2(4) . .
C81 C82 C83 118.9(4) . .
C84 C83 C82 119.2(4) . .
C85 C84 C83 120.1(5) . .
N27 C85 C84 119.8(4) . .
N27 C86 C87 111.6(3) . .
C88 C87 C92 118.3(4) . .
C88 C87 C86 120.8(4) . .
C92 C87 C86 120.9(5) . .
C87 C88 C89 121.4(5) . .
C90 C89 C88 120.9(5) . .
C89 C90 C91 117.6(4) . .
C89 C90 C93 121.5(4) . .
C91 C90 C93 120.9(4) . .
C92 C91 C90 121.5(4) . .
C91 C92 C87 120.3(5) . .
C95 C93 C90 113.6(4) . .
C95 C93 C96 109.9(6) . .
C90 C93 C96 110.2(4) . .
C95 C93 C94 109.9(5) . .
C90 C93 C94 107.2(3) . .
C96 C93 C94 105.8(5) . .
N28 C97 C98 121.6(4) . .
C97 C98 C99 118.5(5) . .
C98 C99 C100 118.7(5) . .
C101 C100 C99 119.2(5) . .
N28 C101 C100 121.4(5) . .
N28 C102 C103 111.8(3) . .
C104 C103 C108 118.0(4) . .
C104 C103 C102 120.9(4) . .
C108 C103 C102 121.1(5) . .
C103 C104 C105 121.5(4) . .
C104 C105 C106 121.2(5) . .
C107 C106 C105 117.1(4) . .
C107 C106 C109 123.5(4) . .
C105 C106 C109 119.4(4) . .
C106 C107 C108 121.5(4) . .
C107 C108 C103 120.7(5) . .
C106 C109 C111 110.3(3) . .
C106 C109 C112 111.8(4) . .
C111 C109 C112 108.1(4) . .
C106 C109 C110 108.3(3) . .
C111 C109 C110 109.3(4) . .
C112 C109 C110 109.0(4) . .
N29 C113 C114 120.8(4) . .
C113 C114 C115 119.8(5) . .
C114 C115 C116 118.9(4) . .
C117 C116 C115 119.5(4) . .
C116 C117 N29 121.1(4) . .
N29 C118 C119 110.9(3) . .
C120 C119 C124 118.3(4) . .
C120 C119 C118 120.6(4) . .
C124 C119 C118 121.0(4) . .
C119 C120 C121 121.2(4) . .
C120 C121 C122 121.8(4) . .
C121 C122 C123 116.1(4) . .
C121 C122 C125 123.8(4) . .
C123 C122 C125 120.1(3) . .
C124 C123 C122 122.2(4) . .
C123 C124 C119 120.3(4) . .
C126 C125 C122 112.3(3) . .
C126 C125 C128 109.0(4) . .
C122 C125 C128 108.1(3) . .
C126 C125 C127 108.4(4) . .
C122 C125 C127 110.1(3) . .
C128 C125 C127 108.9(3) . .
N30 C129 C130 119.6(4) . .
C129 C130 C131 119.9(4) . .
C132 C131 C130 119.0(4) . .
C131 C132 C133 119.7(5) . .
N30 C133 C132 120.9(5) . .
N30 C134 C135 111.3(3) . .
C136 C135 C140 118.2(4) . .
C136 C135 C134 120.8(5) . .
C140 C135 C134 120.9(5) . .
C137 C136 C135 121.3(4) . .
C136 C137 C138 121.4(4) . .
C139 C138 C137 116.8(4) . .
C139 C138 C141 122.5(3) . .
C137 C138 C141 120.6(4) . .
C138 C139 C140 122.4(4) . .
C139 C140 C135 119.9(4) . .
C138 C141 C144 110.9(3) . .
C138 C141 C143 110.5(3) . .
C144 C141 C143 107.8(3) . .
C138 C141 C142 109.5(3) . .
C144 C141 C142 109.5(3) . .
C143 C141 C142 108.7(3) . .

loop_
_geom_bond_atom_site_label_1
_geom_bond_atom_site_label_2
_geom_bond_distance
_geom_bond_site_symmetry_2
Ni1 S1 2.1346(11) .
Ni1 S4 2.1461(11) .
Ni1 S3 2.1458(11) .
Ni1 S2 2.1490(10) .
Ni2 S8 2.1336(12) .
Ni2 S6 2.1426(11) .
Ni2 S7 2.1458(11) .
Ni2 S5 2.1508(12) .
Ni3 S9 2.1426(12) .
Ni3 S10 2.1419(11) .
Ni3 S11 2.1463(11) .
Ni3 S12 2.1460(12) .
Ni4 S16 2.1375(12) .
Ni4 S13 2.1400(12) .
Ni4 S15 2.1447(12) .
Ni4 S14 2.1488(12) .
Ni5 S20 2.1384(11) .
Ni5 S17 2.1396(12) .
Ni5 S18 2.1436(11) .
Ni5 S19 2.1559(12) .
Ni6 S21 2.1384(11) .
Ni6 S23 2.1394(11) .
Ni6 S24 2.1443(11) .
Ni6 S22 2.1533(11) .
S1 C2 1.720(3) .
S2 C3 1.716(4) .
S3 C6 1.720(4) .
S4 C7 1.732(4) .
S5 C10 1.733(4) .
S6 C11 1.720(4) .
S7 C14 1.723(4) .
S8 C15 1.716(4) .
S9 C18 1.724(4) .
S10 C19 1.719(4) .
S11 C22 1.722(4) .
S12 C23 1.724(4) .
S13 C26 1.733(4) .
S14 C27 1.727(4) .
S15 C30 1.716(4) .
S16 C31 1.713(4) .
S17 C34 1.719(4) .
S18 C35 1.705(4) .
S19 C38 1.724(4) .
S20 C39 1.722(4) .
S21 C42 1.728(4) .
S22 C43 1.729(4) .
S23 C46 1.718(4) .
S24 C47 1.718(4) .
N1 C1 1.141(5) .
N2 C4 1.141(5) .
N3 C5 1.129(6) .
N4 C8 1.145(6) .
N5 C9 1.149(6) .
N6 C12 1.140(6) .
N7 C13 1.148(6) .
N8 C16 1.146(6) .
N9 C17 1.146(5) .
N10 C20 1.141(5) .
N11 C21 1.142(6) .
N12 C24 1.149(6) .
N13 C25 1.143(5) .
N14 C28 1.139(6) .
N15 C29 1.150(6) .
N16 C32 1.148(6) .
N17 C33 1.137(6) .
N18 C36 1.141(5) .
N19 C37 1.142(6) .
N20 C40 1.148(5) .
N21 C41 1.145(5) .
N22 C44 1.140(5) .
N23 C45 1.136(5) .
N24 C48 1.138(6) .
N25 C53 1.341(5) .
N25 C49 1.352(5) .
N25 C54 1.500(5) .
N26 C69 1.333(6) .
N26 C65 1.341(6) .
N26 C70 1.502(5) .
N27 C81 1.344(6) .
N27 C85 1.346(6) .
N27 C86 1.495(5) .
N28 C101 1.324(6) .
N28 C97 1.336(5) .
N28 C102 1.487(6) .
N29 C113 1.344(6) .
N29 C117 1.349(5) .
N29 C118 1.491(5) .
N30 C133 1.331(6) .
N30 C129 1.355(5) .
N30 C134 1.494(5) .
C1 C2 1.441(5) .
C2 C3 1.362(5) .
C3 C4 1.439(5) .
C5 C6 1.442(5) .
C6 C7 1.355(6) .
C7 C8 1.442(6) .
C9 C10 1.434(6) .
C10 C11 1.356(6) .
C11 C12 1.438(6) .
C13 C14 1.429(5) .
C14 C15 1.365(6) .
C15 C16 1.433(6) .
C17 C18 1.432(6) .
C18 C19 1.364(6) .
C19 C20 1.430(5) .
C21 C22 1.438(5) .
C22 C23 1.351(6) .
C23 C24 1.436(6) .
C25 C26 1.433(6) .
C26 C27 1.347(6) .
C27 C28 1.438(6) .
C29 C30 1.438(6) .
C30 C31 1.357(6) .
C31 C32 1.438(6) .
C33 C34 1.429(6) .
C34 C35 1.365(6) .
C35 C36 1.443(6) .
C37 C38 1.440(6) .
C38 C39 1.351(6) .
C39 C40 1.427(5) .
C41 C42 1.425(6) .
C42 C43 1.351(6) .
C43 C44 1.448(5) .
C45 C46 1.446(5) .
C46 C47 1.368(6) .
C47 C48 1.430(6) .
C49 C50 1.368(6) .
C50 C51 1.395(6) .
C51 C52 1.367(6) .
C52 C53 1.378(6) .
C54 C55 1.501(5) .
C55 C56 1.380(6) .
C55 C60 1.392(6) .
C56 C57 1.386(5) .
C57 C58 1.389(6) .
C58 C59 1.402(6) .
C58 C61 1.535(5) .
C59 C60 1.383(5) .
C61 C63 1.521(6) .
C61 C64 1.525(5) .
C61 C62 1.521(6) .
C65 C66 1.348(7) .
C66 C67 1.371(8) .
C67 C68 1.375(8) .
C68 C69 1.370(6) .
C70 C71 1.518(5) .
C71 C72 1.382(6) .
C71 C76 1.380(6) .
C72 C73 1.384(6) .
C73 C74 1.389(6) .
C74 C75 1.394(5) .
C74 C77 1.529(5) .
C75 C76 1.379(6) .
C77 C79 1.532(5) .
C77 C78 1.537(5) .
C77 C80 1.542(5) .
C81 C82 1.359(6) .
C82 C83 1.383(7) .
C83 C84 1.378(7) .
C84 C85 1.361(6) .
C86 C87 1.508(5) .
C87 C88 1.367(7) .
C87 C92 1.396(7) .
C88 C89 1.392(6) .
C89 C90 1.387(6) .
C90 C91 1.385(6) .
C90 C93 1.535(5) .
C91 C92 1.388(6) .
C93 C95 1.487(8) .
C93 C96 1.521(7) .
C93 C94 1.549(6) .
C97 C98 1.370(6) .
C98 C99 1.383(8) .
C99 C100 1.401(9) .
C100 C101 1.355(8) .
C102 C103 1.520(6) .
C103 C104 1.374(7) .
C103 C108 1.392(6) .
C104 C105 1.374(6) .
C105 C106 1.397(5) .
C106 C107 1.388(6) .
C106 C109 1.527(5) .
C107 C108 1.379(6) .
C109 C111 1.526(5) .
C109 C112 1.528(6) .
C109 C110 1.534(6) .
C113 C114 1.360(7) .
C114 C115 1.380(8) .
C115 C116 1.379(7) .
C116 C117 1.360(6) .
C118 C119 1.511(5) .
C119 C120 1.376(7) .
C119 C124 1.394(6) .
C120 C121 1.376(6) .
C121 C122 1.396(5) .
C122 C123 1.404(6) .
C122 C125 1.526(5) .
C123 C124 1.372(5) .
C125 C126 1.519(6) .
C125 C128 1.543(5) .
C125 C127 1.534(5) .
C129 C130 1.364(6) .
C130 C131 1.376(6) .
C131 C132 1.378(7) .
C132 C133 1.354(7) .
C134 C135 1.515(6) .
C135 C136 1.379(7) .
C135 C140 1.394(6) .
C136 C137 1.371(6) .
C137 C138 1.403(5) .
C138 C139 1.373(6) .
C138 C141 1.533(5) .
C139 C140 1.388(6) .
C141 C144 1.538(5) .
C141 C143 1.543(5) .
C141 C142 1.534(5) .

loop_
_geom_torsion_atom_site_label_1
_geom_torsion_atom_site_label_2
_geom_torsion_atom_site_label_3
_geom_torsion_atom_site_label_4
_geom_torsion
_geom_torsion_site_symmetry_1
_geom_torsion_site_symmetry_2
_geom_torsion_site_symmetry_3
_geom_torsion_site_symmetry_4
S4 Ni1 S1 C2 -160(2) . . . .
S3 Ni1 S1 C2 -172.55(13) . . . .
S2 Ni1 S1 C2 3.21(13) . . . .
S1 Ni1 S2 C3 -2.07(12) . . . .
S4 Ni1 S2 C3 177.52(12) . . . .
S3 Ni1 S2 C3 66.7(6) . . . .
S1 Ni1 S3 C6 176.23(13) . . . .
S4 Ni1 S3 C6 -3.46(13) . . . .
S2 Ni1 S3 C6 107.2(6) . . . .
S1 Ni1 S4 C7 -10(2) . . . .
S3 Ni1 S4 C7 2.47(13) . . . .
S2 Ni1 S4 C7 -173.28(13) . . . .
S8 Ni2 S5 C10 56.9(9) . . . .
S6 Ni2 S5 C10 -2.65(13) . . . .
S7 Ni2 S5 C10 175.93(13) . . . .
S8 Ni2 S6 C11 -174.30(13) . . . .
S7 Ni2 S6 C11 -134.3(14) . . . .
S5 Ni2 S6 C11 3.20(13) . . . .
S8 Ni2 S7 C14 0.93(13) . . . .
S6 Ni2 S7 C14 -39.0(14) . . . .
S5 Ni2 S7 C14 -176.53(13) . . . .
S6 Ni2 S8 C15 177.10(14) . . . .
S7 Ni2 S8 C15 -1.55(14) . . . .
S5 Ni2 S8 C15 117.4(9) . . . .
S10 Ni3 S9 C18 0.59(13) . . . .
S11 Ni3 S9 C18 -179.11(13) . . . .
S12 Ni3 S9 C18 -101.3(13) . . . .
S9 Ni3 S10 C19 -0.43(13) . . . .
S11 Ni3 S10 C19 34(6) . . . .
S12 Ni3 S10 C19 177.54(13) . . . .
S9 Ni3 S11 C22 176.05(13) . . . .
S10 Ni3 S11 C22 141(6) . . . .
S12 Ni3 S11 C22 -1.93(14) . . . .
S9 Ni3 S12 C23 -76.5(13) . . . .
S10 Ni3 S12 C23 -178.44(13) . . . .
S11 Ni3 S12 C23 1.25(13) . . . .
S16 Ni4 S13 C26 80.9(12) . . . .
S15 Ni4 S13 C26 177.50(13) . . . .
S14 Ni4 S13 C26 -1.59(13) . . . .
S16 Ni4 S14 C27 -175.19(13) . . . .
S13 Ni4 S14 C27 2.38(13) . . . .
S15 Ni4 S14 C27 -115(3) . . . .
S16 Ni4 S15 C30 1.03(14) . . . .
S13 Ni4 S15 C30 -176.54(13) . . . .
S14 Ni4 S15 C30 -59(3) . . . .
S13 Ni4 S16 C31 94.9(12) . . . .
S15 Ni4 S16 C31 -1.59(15) . . . .
S14 Ni4 S16 C31 177.53(14) . . . .
S20 Ni5 S17 C34 -69.0(8) . . . .
S18 Ni5 S17 C34 -0.32(15) . . . .
S19 Ni5 S17 C34 178.43(15) . . . .
S20 Ni5 S18 C35 177.17(13) . . . .
S17 Ni5 S18 C35 0.53(13) . . . .
S19 Ni5 S18 C35 -132.4(17) . . . .
S20 Ni5 S19 C38 -1.37(14) . . . .
S17 Ni5 S19 C38 175.30(14) . . . .
S18 Ni5 S19 C38 -51.7(18) . . . .
S17 Ni5 S20 C39 -111.6(8) . . . .
S18 Ni5 S20 C39 179.59(13) . . . .
S19 Ni5 S20 C39 0.91(13) . . . .
S23 Ni6 S21 C42 177.97(13) . . . .
S24 Ni6 S21 C42 116.0(6) . . . .
S22 Ni6 S21 C42 -1.85(14) . . . .
S21 Ni6 S22 C43 1.98(12) . . . .
S23 Ni6 S22 C43 -3.6(16) . . . .
S24 Ni6 S22 C43 -173.76(12) . . . .
S21 Ni6 S23 C46 -174.56(13) . . . .
S24 Ni6 S23 C46 1.19(13) . . . .
S22 Ni6 S23 C46 -168.9(16) . . . .
S21 Ni6 S24 C47 60.3(6) . . . .
S23 Ni6 S24 C47 -1.41(14) . . . .
S22 Ni6 S24 C47 178.27(14) . . . .
N1 C1 C2 C3 152(6) . . . .
N1 C1 C2 S1 -28(6) . . . .
Ni1 S1 C2 C3 -4.2(3) . . . .
Ni1 S1 C2 C1 175.1(2) . . . .
C1 C2 C3 C4 3.2(6) . . . .
S1 C2 C3 C4 -177.5(3) . . . .
C1 C2 C3 S2 -176.4(3) . . . .
S1 C2 C3 S2 2.9(4) . . . .
Ni1 S2 C3 C2 0.0(3) . . . .
Ni1 S2 C3 C4 -179.6(2) . . . .
C2 C3 C4 N2 99(15) . . . .
S2 C3 C4 N2 -82(15) . . . .
N3 C5 C6 C7 -106(17) . . . .
N3 C5 C6 S3 73(18) . . . .
Ni1 S3 C6 C7 4.1(3) . . . .
Ni1 S3 C6 C5 -174.8(3) . . . .
C5 C6 C7 C8 -2.6(6) . . . .
S3 C6 C7 C8 178.5(3) . . . .
C5 C6 C7 S4 176.4(3) . . . .
S3 C6 C7 S4 -2.5(5) . . . .
Ni1 S4 C7 C6 -0.6(3) . . . .
Ni1 S4 C7 C8 178.4(3) . . . .
C6 C7 C8 N4 -104(11) . . . .
S4 C7 C8 N4 77(11) . . . .
N5 C9 C10 C11 78(18) . . . .
N5 C9 C10 S5 -102(18) . . . .
Ni2 S5 C10 C11 1.4(3) . . . .
Ni2 S5 C10 C9 -178.6(3) . . . .
C9 C10 C11 C12 2.9(6) . . . .
S5 C10 C11 C12 -177.1(3) . . . .
C9 C10 C11 S6 -178.7(3) . . . .
S5 C10 C11 S6 1.3(5) . . . .
Ni2 S6 C11 C10 -3.3(3) . . . .
Ni2 S6 C11 C12 175.2(3) . . . .
C10 C11 C12 N6 133(14) . . . .
S6 C11 C12 N6 -46(14) . . . .
N7 C13 C14 C15 -99(16) . . . .
N7 C13 C14 S7 80(16) . . . .
Ni2 S7 C14 C15 0.1(3) . . . .
Ni2 S7 C14 C13 -179.5(3) . . . .
C13 C14 C15 C16 -3.0(6) . . . .
S7 C14 C15 C16 177.4(3) . . . .
C13 C14 C15 S8 178.0(3) . . . .
S7 C14 C15 S8 -1.6(5) . . . .
Ni2 S8 C15 C14 2.1(3) . . . .
Ni2 S8 C15 C16 -176.9(3) . . . .
C14 C15 C16 N8 -151(8) . . . .
S8 C15 C16 N8 28(8) . . . .
N9 C17 C18 C19 151(10) . . . .
N9 C17 C18 S9 -29(11) . . . .
Ni3 S9 C18 C19 -0.7(3) . . . .
Ni3 S9 C18 C17 178.6(3) . . . .
C17 C18 C19 C20 0.1(6) . . . .
S9 C18 C19 C20 179.4(3) . . . .
C17 C18 C19 S10 -178.8(3) . . . .
S9 C18 C19 S10 0.4(4) . . . .
Ni3 S10 C19 C18 0.1(3) . . . .
Ni3 S10 C19 C20 -178.9(3) . . . .
C18 C19 C20 N10 111(40) . . . .
S10 C19 C20 N10 -70(40) . . . .
N11 C21 C22 C23 -82(19) . . . .
N11 C21 C22 S11 97(19) . . . .
Ni3 S11 C22 C23 2.5(3) . . . .
Ni3 S11 C22 C21 -176.8(3) . . . .
C21 C22 C23 C24 -1.8(6) . . . .
S11 C22 C23 C24 179.0(3) . . . .
C21 C22 C23 S12 177.5(3) . . . .
S11 C22 C23 S12 -1.7(5) . . . .
Ni3 S12 C23 C22 0.0(3) . . . .
Ni3 S12 C23 C24 179.3(3) . . . .
C22 C23 C24 N12 -133(14) . . . .
S12 C23 C24 N12 48(15) . . . .
N13 C25 C26 C27 90(22) . . . .
N13 C25 C26 S13 -90(22) . . . .
Ni4 S13 C26 C27 0.1(3) . . . .
Ni4 S13 C26 C25 179.9(3) . . . .
C25 C26 C27 C28 3.4(6) . . . .
S13 C26 C27 C28 -176.9(3) . . . .
C25 C26 C27 S14 -177.7(3) . . . .
S13 C26 C27 S14 2.0(5) . . . .
Ni4 S14 C27 C26 -3.0(3) . . . .
Ni4 S14 C27 C28 175.9(3) . . . .
C26 C27 C28 N14 87(34) . . . .
S14 C27 C28 N14 -92(34) . . . .
N15 C29 C30 C31 -120(26) . . . .
N15 C29 C30 S15 62(26) . . . .
Ni4 S15 C30 C31 0.0(3) . . . .
Ni4 S15 C30 C29 178.0(3) . . . .
C29 C30 C31 C32 -0.9(6) . . . .
S15 C30 C31 C32 177.0(3) . . . .
C29 C30 C31 S16 -179.4(3) . . . .
S15 C30 C31 S16 -1.4(5) . . . .
Ni4 S16 C31 C30 2.1(4) . . . .
Ni4 S16 C31 C32 -176.5(3) . . . .
C30 C31 C32 N16 -163(11) . . . .
S16 C31 C32 N16 16(11) . . . .
N17 C33 C34 C35 -153(100) . . . .
N17 C33 C34 S17 27(100) . . . .
Ni5 S17 C34 C35 0.0(3) . . . .
Ni5 S17 C34 C33 179.6(3) . . . .
C33 C34 C35 C36 -0.1(6) . . . .
S17 C34 C35 C36 179.5(3) . . . .
C33 C34 C35 S18 -179.1(3) . . . .
S17 C34 C35 S18 0.5(5) . . . .
Ni5 S18 C35 C34 -0.7(3) . . . .
Ni5 S18 C35 C36 -179.7(3) . . . .
C34 C35 C36 N18 155(18) . . . .
S18 C35 C36 N18 -26(18) . . . .
N19 C37 C38 C39 -41(16) . . . .
N19 C37 C38 S19 139(16) . . . .
Ni5 S19 C38 C39 1.8(3) . . . .
Ni5 S19 C38 C37 -177.6(3) . . . .
C37 C38 C39 C40 0.3(6) . . . .
S19 C38 C39 C40 -179.1(3) . . . .
C37 C38 C39 S20 178.2(3) . . . .
S19 C38 C39 S20 -1.2(5) . . . .
Ni5 S20 C39 C38 -0.1(3) . . . .
Ni5 S20 C39 C40 177.9(2) . . . .
C38 C39 C40 N20 29(24) . . . .
S20 C39 C40 N20 -149(24) . . . .
N21 C41 C42 C43 -151(33) . . . .
N21 C41 C42 S21 28(33) . . . .
Ni6 S21 C42 C43 1.2(3) . . . .
Ni6 S21 C42 C41 -177.6(3) . . . .
C41 C42 C43 C44 2.1(6) . . . .
S21 C42 C43 C44 -176.6(3) . . . .
C41 C42 C43 S22 179.2(3) . . . .
S21 C42 C43 S22 0.4(4) . . . .
Ni6 S22 C43 C42 -1.8(3) . . . .
Ni6 S22 C43 C44 175.3(3) . . . .
C42 C43 C44 N22 22(31) . . . .
S22 C43 C44 N22 -156(31) . . . .
N23 C45 C46 C47 178(100) . . . .
N23 C45 C46 S23 1(8) . . . .
Ni6 S23 C46 C47 -0.7(3) . . . .
Ni6 S23 C46 C45 176.3(3) . . . .
C45 C46 C47 C48 0.7(6) . . . .
S23 C46 C47 C48 177.5(3) . . . .
C45 C46 C47 S24 -177.3(3) . . . .
S23 C46 C47 S24 -0.5(5) . . . .
Ni6 S24 C47 C46 1.4(3) . . . .
Ni6 S24 C47 C48 -176.7(3) . . . .
C46 C47 C48 N24 -118(23) . . . .
S24 C47 C48 N24 60(23) . . . .
C53 N25 C49 C50 0.3(6) . . . .
C54 N25 C49 C50 -179.6(3) . . . .
N25 C49 C50 C51 -1.2(6) . . . .
C49 C50 C51 C52 0.6(6) . . . .
C50 C51 C52 C53 0.8(6) . . . .
C49 N25 C53 C52 1.2(6) . . . .
C54 N25 C53 C52 -178.9(3) . . . .
C51 C52 C53 N25 -1.7(6) . . . .
C53 N25 C54 C55 -110.4(4) . . . .
C49 N25 C54 C55 69.5(5) . . . .
N25 C54 C55 C56 84.6(5) . . . .
N25 C54 C55 C60 -96.4(5) . . . .
C60 C55 C56 C57 1.3(6) . . . .
C54 C55 C56 C57 -179.6(4) . . . .
C55 C56 C57 C58 -0.5(6) . . . .
C56 C57 C58 C59 -0.4(6) . . . .
C56 C57 C58 C61 177.2(3) . . . .
C57 C58 C59 C60 0.7(6) . . . .
C61 C58 C59 C60 -177.0(4) . . . .
C58 C59 C60 C55 0.0(6) . . . .
C56 C55 C60 C59 -1.0(6) . . . .
C54 C55 C60 C59 179.9(4) . . . .
C57 C58 C61 C63 126.0(4) . . . .
C59 C58 C61 C63 -56.5(5) . . . .
C57 C58 C61 C64 -114.6(4) . . . .
C59 C58 C61 C64 62.9(5) . . . .
C57 C58 C61 C62 5.0(5) . . . .
C59 C58 C61 C62 -177.4(4) . . . .
C69 N26 C65 C66 -0.4(6) . . . .
C70 N26 C65 C66 179.1(4) . . . .
N26 C65 C66 C67 1.4(7) . . . .
C65 C66 C67 C68 -1.9(8) . . . .
C66 C67 C68 C69 1.6(7) . . . .
C65 N26 C69 C68 0.1(6) . . . .
C70 N26 C69 C68 -179.4(4) . . . .
C67 C68 C69 N26 -0.7(7) . . . .
C69 N26 C70 C71 86.1(5) . . . .
C65 N26 C70 C71 -93.5(5) . . . .
N26 C70 C71 C72 76.8(5) . . . .
N26 C70 C71 C76 -104.2(5) . . . .
C76 C71 C72 C73 1.1(6) . . . .
C70 C71 C72 C73 -179.8(4) . . . .
C71 C72 C73 C74 0.2(6) . . . .
C72 C73 C74 C75 -1.8(6) . . . .
C72 C73 C74 C77 176.2(4) . . . .
C73 C74 C75 C76 2.0(6) . . . .
C77 C74 C75 C76 -176.0(3) . . . .
C72 C71 C76 C75 -0.9(6) . . . .
C70 C71 C76 C75 -180.0(4) . . . .
C74 C75 C76 C71 -0.7(6) . . . .
C73 C74 C77 C79 122.5(4) . . . .
C75 C74 C77 C79 -59.7(5) . . . .
C73 C74 C77 C78 1.8(5) . . . .
C75 C74 C77 C78 179.7(3) . . . .
C73 C74 C77 C80 -118.2(4) . . . .
C75 C74 C77 C80 59.7(4) . . . .
C85 N27 C81 C82 0.5(6) . . . .
C86 N27 C81 C82 -178.0(4) . . . .
N27 C81 C82 C83 -1.0(6) . . . .
C81 C82 C83 C84 1.0(7) . . . .
C82 C83 C84 C85 -0.5(7) . . . .
C81 N27 C85 C84 0.0(6) . . . .
C86 N27 C85 C84 178.5(4) . . . .
C83 C84 C85 N27 0.1(7) . . . .
C81 N27 C86 C87 80.0(5) . . . .
C85 N27 C86 C87 -98.6(5) . . . .
N27 C86 C87 C88 86.4(5) . . . .
N27 C86 C87 C92 -92.4(5) . . . .
C92 C87 C88 C89 0.1(7) . . . .
C86 C87 C88 C89 -178.7(4) . . . .
C87 C88 C89 C90 0.9(8) . . . .
C88 C89 C90 C91 -1.8(7) . . . .
C88 C89 C90 C93 176.4(4) . . . .
C89 C90 C91 C92 1.8(6) . . . .
C93 C90 C91 C92 -176.3(4) . . . .
C90 C91 C92 C87 -0.9(6) . . . .
C88 C87 C92 C91 -0.1(6) . . . .
C86 C87 C92 C91 178.8(4) . . . .
C89 C90 C93 C95 10.7(7) . . . .
C91 C90 C93 C95 -171.2(6) . . . .
C89 C90 C93 C96 134.5(6) . . . .
C91 C90 C93 C96 -47.4(6) . . . .
C89 C90 C93 C94 -110.8(5) . . . .
C91 C90 C93 C94 67.2(5) . . . .
C101 N28 C97 C98 0.5(6) . . . .
C102 N28 C97 C98 179.9(4) . . . .
N28 C97 C98 C99 0.3(7) . . . .
C97 C98 C99 C100 -0.7(7) . . . .
C98 C99 C100 C101 0.3(8) . . . .
C97 N28 C101 C100 -1.0(7) . . . .
C102 N28 C101 C100 179.7(4) . . . .
C99 C100 C101 N28 0.6(8) . . . .
C101 N28 C102 C103 -96.1(5) . . . .
C97 N28 C102 C103 84.6(5) . . . .
N28 C102 C103 C104 -110.0(5) . . . .
N28 C102 C103 C108 70.0(5) . . . .
C108 C103 C104 C105 -0.2(6) . . . .
C102 C103 C104 C105 179.8(4) . . . .
C103 C104 C105 C106 -1.7(7) . . . .
C104 C105 C106 C107 3.2(6) . . . .
C104 C105 C106 C109 -175.7(4) . . . .
C105 C106 C107 C108 -2.9(6) . . . .
C109 C106 C107 C108 175.9(4) . . . .
C106 C107 C108 C103 1.1(7) . . . .
C104 C103 C108 C107 0.5(6) . . . .
C102 C103 C108 C107 -179.5(4) . . . .
C107 C106 C109 C111 124.3(4) . . . .
C105 C106 C109 C111 -56.9(5) . . . .
C107 C106 C109 C112 4.0(5) . . . .
C105 C106 C109 C112 -177.2(4) . . . .
C107 C106 C109 C110 -116.1(4) . . . .
C105 C106 C109 C110 62.8(5) . . . .
C117 N29 C113 C114 -0.1(6) . . . .
C118 N29 C113 C114 -179.1(4) . . . .
N29 C113 C114 C115 0.4(7) . . . .
C113 C114 C115 C116 -0.5(7) . . . .
C114 C115 C116 C117 0.4(7) . . . .
C115 C116 C117 N29 -0.2(6) . . . .
C113 N29 C117 C116 0.0(6) . . . .
C118 N29 C117 C116 179.0(4) . . . .
C113 N29 C118 C119 95.8(5) . . . .
C117 N29 C118 C119 -83.1(5) . . . .
N29 C118 C119 C120 94.3(5) . . . .
N29 C118 C119 C124 -85.5(5) . . . .
C124 C119 C120 C121 1.9(6) . . . .
C118 C119 C120 C121 -177.9(4) . . . .
C119 C120 C121 C122 0.2(6) . . . .
C120 C121 C122 C123 -2.0(6) . . . .
C120 C121 C122 C125 175.5(4) . . . .
C121 C122 C123 C124 1.8(5) . . . .
C125 C122 C123 C124 -175.8(3) . . . .
C122 C123 C124 C119 0.3(6) . . . .
C120 C119 C124 C123 -2.1(6) . . . .
C118 C119 C124 C123 177.7(4) . . . .
C121 C122 C125 C126 8.3(5) . . . .
C123 C122 C125 C126 -174.3(4) . . . .
C121 C122 C125 C128 -112.0(4) . . . .
C123 C122 C125 C128 65.4(4) . . . .
C121 C122 C125 C127 129.2(4) . . . .
C123 C122 C125 C127 -53.5(5) . . . .
C133 N30 C129 C130 0.9(6) . . . .
C134 N30 C129 C130 -179.5(4) . . . .
N30 C129 C130 C131 -0.8(6) . . . .
C129 C130 C131 C132 0.1(7) . . . .
C130 C131 C132 C133 0.5(8) . . . .
C129 N30 C133 C132 -0.2(7) . . . .
C134 N30 C133 C132 -179.9(4) . . . .
C131 C132 C133 N30 -0.5(8) . . . .
C133 N30 C134 C135 -113.2(5) . . . .
C129 N30 C134 C135 67.1(6) . . . .
N30 C134 C135 C136 -101.5(5) . . . .
N30 C134 C135 C140 79.2(6) . . . .
C140 C135 C136 C137 -1.0(6) . . . .
C134 C135 C136 C137 179.8(4) . . . .
C135 C136 C137 C138 1.0(6) . . . .
C136 C137 C138 C139 -0.1(6) . . . .
C136 C137 C138 C141 -178.7(4) . . . .
C137 C138 C139 C140 -0.7(6) . . . .
C141 C138 C139 C140 177.8(4) . . . .
C138 C139 C140 C135 0.7(7) . . . .
C136 C135 C140 C139 0.1(6) . . . .
C134 C135 C140 C139 179.4(4) . . . .
C139 C138 C141 C144 26.4(5) . . . .
C137 C138 C141 C144 -155.1(3) . . . .
C139 C138 C141 C143 145.9(4) . . . .
C137 C138 C141 C143 -35.7(5) . . . .
C139 C138 C141 C142 -94.5(4) . . . .
C137 C138 C141 C142 84.0(4) . . . .
